data_4076287
loop_
_publ_author_name
'Honeyman, Gordon W.'
'Kennedy, Alan R.'
'Mulvey, Robert E.'
'Sherrington, David C.'

_publ_section_title
;
 Synthesis, Structure, and Methyl Methacrylate Polymerization Activity of
 a Mixed \p-Ferrocene \p-Toluene Complex of Potassium
 Tris(hexamethyldisilazide)magnesiate
;
_journal_issue 6
_journal_name_full Organometallics
_journal_page_first 1197
_journal_paper_doi 10.1021/om034390k
_journal_volume 23
_journal_year 2004
_chemical_formula_sum 'C52 H90 Fe2 K Mg N3 Si6'
_chemical_formula_weight 1100.92
_chemical_name_systematic
;
 ?
;
_space_group_IT_number 14
_symmetry_cell_setting monoclinic
_symmetry_space_group_name_Hall '-P 2ybc'
_symmetry_space_group_name_H-M 'P 1 21/c 1'
_atom_sites_solution_hydrogens geom
_atom_sites_solution_primary direct
_atom_sites_solution_secondary difmap
_audit_creation_method SHELXL-97
_cell_angle_alpha 90.00
_cell_angle_beta 99.293(1)
_cell_angle_gamma 90.00
_cell_formula_units_Z 4
_cell_length_a 12.0176(2)
_cell_length_b 22.4722(3)
_cell_length_c 23.2871(4)
_cell_measurement_reflns_used 195597
_cell_measurement_temperature 150(2)
_cell_measurement_theta_max 26.38
_cell_measurement_theta_min 1.01
_cell_volume 6206.42(17)
_computing_data_collection 'Denzo and Collect'
_computing_structure_refinement 'SHELXL-97 (Sheldrick, 1997)'
_computing_structure_solution Shelxs-97
_diffrn_ambient_temperature 150(2)
_diffrn_measured_fraction_theta_full 0.975
_diffrn_measured_fraction_theta_max 0.975
_diffrn_measurement_device_type 'Nonious Kappa CCD'
_diffrn_measurement_method 'phi and omega scans'
_diffrn_radiation_monochromator graphite
_diffrn_radiation_source 'fine-focus sealed tube'
_diffrn_radiation_type MoK\a
_diffrn_radiation_wavelength 0.71073
_diffrn_reflns_av_R_equivalents 0.1052
_diffrn_reflns_av_sigmaI/netI 0.1627
_diffrn_reflns_limit_h_max 14
_diffrn_reflns_limit_h_min -15
_diffrn_reflns_limit_k_max 28
_diffrn_reflns_limit_k_min 0
_diffrn_reflns_limit_l_max 29
_diffrn_reflns_limit_l_min 0
_diffrn_reflns_number 117007
_diffrn_reflns_theta_full 26.73
_diffrn_reflns_theta_max 26.73
_diffrn_reflns_theta_min 1.27
_diffrn_standards_decay_% 0
_exptl_absorpt_coefficient_mu 0.694
_exptl_absorpt_correction_T_max 1.000
_exptl_absorpt_correction_T_min 0.804
_exptl_absorpt_correction_type multi-scan
_exptl_absorpt_process_details
;
Sortav, R.H. Blessing, Acta Cryst. (1995), A51, 33-38
;
_exptl_crystal_colour 'light orange'
_exptl_crystal_density_diffrn 1.178
_exptl_crystal_density_method 'not measured'
_exptl_crystal_description cuboid
_exptl_crystal_F_000 2360
_exptl_crystal_size_max 0.25
_exptl_crystal_size_mid 0.12
_exptl_crystal_size_min 0.06
_refine_diff_density_max 0.394
_refine_diff_density_min -0.394
_refine_diff_density_rms 0.078
_refine_ls_extinction_method none
_refine_ls_goodness_of_fit_ref 1.023
_refine_ls_hydrogen_treatment mixed
_refine_ls_matrix_type full
_refine_ls_number_parameters 726
_refine_ls_number_reflns 12844
_refine_ls_number_restraints 0
_refine_ls_restrained_S_all 1.023
_refine_ls_R_factor_all 0.1651
_refine_ls_R_factor_gt 0.0693
_refine_ls_shift/su_max 0.001
_refine_ls_shift/su_mean 0.000
_refine_ls_structure_factor_coef Fsqd
_refine_ls_weighting_details 'calc w=1/[\s^2^(Fo^2^)+(0.0357P)^2^+2.6995P] where P=(Fo^2^+2Fc^2^)/3'
_refine_ls_weighting_scheme calc
_refine_ls_wR_factor_gt 0.0963
_refine_ls_wR_factor_ref 0.1116
_reflns_number_gt 6963
_reflns_number_total 12844
_reflns_threshold_expression I>2sigma(I)
_cod_data_source_file om034390ksi20031219_103358.cif
_cod_data_source_block
;grem96_publ_contact_letter_
Dear Sir,

This cif contains the crystallographic data for the proposed paper
"Synthesis, structure, and methyl methacrylate polymerisation activity
of a mixed pi-ferrocene pi-toluene complex of potassium
tris(hexamethyldisilazide)magnesiate" by GW Honeyman, AR Kennedy, RE Mulvey
& DC Sherrington. The ms will shortly be presented to Organometallics
for consideration to publish. Could you please send me a deposit reference
number for this structure? 

Thank You for your help


Alan Kennedy
;
_cod_depositor_comments
;
The following automatic conversions were performed:

'_symmetry_cell_setting' value 'Monoclinic' changed to 'monoclinic'
according to /home/saulius/struct/CIF-dictionaries/cif_core.dic
dictionary named 'cif_core.dic' version 2.4.1 from 2010-06-29.

Automatic conversion script
Id: cif_fix_values 1715 2011-07-08 13:25:40Z adriana 
;
_cod_original_sg_symbol_H-M P21/c
_cod_database_code 4076287

loop_
_symmetry_equiv_pos_as_xyz
'x, y, z'
'-x, y+1/2, -z+1/2'
'-x, -y, -z'
'x, -y-1/2, z-1/2'

loop_
_atom_site_label
_atom_site_type_symbol
_atom_site_fract_x
_atom_site_fract_y
_atom_site_fract_z
_atom_site_U_iso_or_equiv
_atom_site_adp_type
_atom_site_occupancy
_atom_site_symmetry_multiplicity
_atom_site_calc_flag
_atom_site_refinement_flags
Fe1 Fe 0.93515(4) 0.26746(2) 0.23784(2) 0.02797(15) Uani 1 1 d .
Fe2 Fe 0.56622(4) 0.25136(2) 0.46200(2) 0.02775(15) Uani 1 1 d .
K1 K 0.93644(7) 0.25456(4) 0.43575(4) 0.0367(2) Uani 1 1 d .
Mg1 Mg 0.49723(10) 0.00638(5) 0.25141(5) 0.0233(3) Uani 1 1 d .
Si1 Si 0.57484(9) 0.01749(5) 0.12582(5) 0.0328(3) Uani 1 1 d .
Si2 Si 0.75410(9) 0.01836(5) 0.22980(5) 0.0320(3) Uani 1 1 d .
Si3 Si 0.23023(9) 0.02992(5) 0.23550(5) 0.0285(3) Uani 1 1 d .
Si4 Si 0.38078(9) 0.13503(4) 0.23395(4) 0.0276(3) Uani 1 1 d .
Si5 Si 0.50510(9) -0.03463(4) 0.38416(4) 0.0292(3) Uani 1 1 d .
Si6 Si 0.54100(9) -0.12718(4) 0.29681(4) 0.0283(3) Uani 1 1 d .
N1 N 0.6157(2) 0.01489(12) 0.19923(12) 0.0260(7) Uani 1 1 d .
N2 N 0.3607(2) 0.06054(12) 0.24044(12) 0.0236(7) Uani 1 1 d .
N3 N 0.5138(2) -0.05623(11) 0.31498(12) 0.0244(7) Uani 1 1 d .
C1 C 0.8686(4) 0.3143(2) 0.16540(17) 0.0377(11) Uani 1 1 d .
C2 C 0.8446(4) 0.2538(2) 0.15726(16) 0.0374(11) Uani 1 1 d .
C3 C 0.9470(4) 0.2219(2) 0.16344(17) 0.0377(11) Uani 1 1 d .
C4 C 1.0360(4) 0.26360(19) 0.17537(17) 0.0361(11) Uani 1 1 d .
C5 C 0.9880(4) 0.3206(2) 0.17645(17) 0.0371(11) Uani 1 1 d .
C6 C 0.8544(4) 0.29387(19) 0.30385(16) 0.0329(10) Uani 1 1 d .
C7 C 0.8496(4) 0.23105(18) 0.29821(16) 0.0333(10) Uani 1 1 d .
C8 C 0.9619(4) 0.2103(2) 0.30625(17) 0.0370(12) Uani 1 1 d .
C9 C 1.0345(4) 0.25883(19) 0.31630(16) 0.0359(10) Uani 1 1 d .
C10 C 0.9687(4) 0.31100(19) 0.31488(16) 0.0348(10) Uani 1 1 d .
C11 C 0.7233(4) 0.2196(2) 0.4908(2) 0.0446(13) Uani 1 1 d .
C12 C 0.6902(3) 0.2059(2) 0.4314(2) 0.0438(12) Uani 1 1 d .
C13 C 0.6676(4) 0.2595(2) 0.4015(2) 0.0432(13) Uani 1 1 d .
C14 C 0.6881(3) 0.3061(2) 0.4414(2) 0.0454(12) Uani 1 1 d .
C15 C 0.7213(4) 0.2814(2) 0.4964(2) 0.0461(13) Uani 1 1 d .
C16 C 0.4563(4) 0.2052(2) 0.5018(2) 0.0480(13) Uani 1 1 d .
C17 C 0.4206(3) 0.2047(2) 0.4413(2) 0.0418(12) Uani 1 1 d .
C18 C 0.4035(3) 0.2634(2) 0.4228(2) 0.0392(11) Uani 1 1 d .
C19 C 0.4284(3) 0.3006(2) 0.4721(2) 0.0421(12) Uani 1 1 d .
C20 C 0.4601(3) 0.2642(2) 0.5207(2) 0.0436(12) Uani 1 1 d .
C21 C 0.9500(3) 0.40990(18) 0.48166(19) 0.0401(11) Uani 1 1 d .
C22 C 0.9744(4) 0.3756(2) 0.53137(19) 0.0431(11) Uani 1 1 d .
C23 C 1.0683(4) 0.3403(2) 0.5412(2) 0.0513(13) Uani 1 1 d .
C24 C 1.1405(4) 0.3379(2) 0.5001(2) 0.0507(13) Uani 1 1 d .
C25 C 1.1164(4) 0.3700(2) 0.4501(2) 0.0517(13) Uani 1 1 d .
C26 C 1.0213(5) 0.4063(2) 0.4409(2) 0.0496(13) Uani 1 1 d .
C27 C 0.8501(4) 0.4509(2) 0.4728(2) 0.0694(15) Uani 1 1 d .
H27A H 0.8758 0.4921 0.4791 0.104 Uiso 1 1 calc R
H27B H 0.7996 0.4408 0.5004 0.104 Uiso 1 1 calc R
H27C H 0.8096 0.4466 0.4329 0.104 Uiso 1 1 calc R
C28 C 0.9643(3) 0.10018(19) 0.48046(19) 0.0434(11) Uani 1 1 d .
C29 C 1.0285(4) 0.1037(2) 0.4360(2) 0.0492(13) Uani 1 1 d .
C30 C 1.1213(4) 0.1403(2) 0.4405(2) 0.0470(12) Uani 1 1 d .
C31 C 1.1515(4) 0.1740(2) 0.4899(2) 0.0513(14) Uani 1 1 d .
C32 C 1.0880(4) 0.1716(2) 0.5336(2) 0.0529(13) Uani 1 1 d .
C33 C 0.9953(4) 0.1356(2) 0.52929(19) 0.0480(12) Uani 1 1 d .
C34 C 0.8649(4) 0.0587(2) 0.4757(2) 0.0701(15) Uani 1 1 d .
H34A H 0.8224 0.0668 0.5073 0.105 Uiso 1 1 calc R
H34B H 0.8916 0.0175 0.4783 0.105 Uiso 1 1 calc R
H34C H 0.8160 0.0649 0.4382 0.105 Uiso 1 1 calc R
C35 C 0.4229(3) -0.00253(19) 0.10551(16) 0.0453(11) Uani 1 1 d .
H35A H 0.4115 -0.0437 0.1171 0.068 Uiso 1 1 calc R
H35B H 0.4003 0.0015 0.0633 0.068 Uiso 1 1 calc R
H35C H 0.3772 0.0242 0.1255 0.068 Uiso 1 1 calc R
C36 C 0.6538(4) -0.03615(18) 0.08522(17) 0.0525(12) Uani 1 1 d .
H36A H 0.7333 -0.0245 0.0900 0.079 Uiso 1 1 calc R
H36B H 0.6213 -0.0356 0.0438 0.079 Uiso 1 1 calc R
H36C H 0.6478 -0.0764 0.1007 0.079 Uiso 1 1 calc R
C37 C 0.5954(4) 0.09199(18) 0.09247(18) 0.0555(13) Uani 1 1 d .
H37A H 0.5686 0.1234 0.1160 0.083 Uiso 1 1 calc R
H37B H 0.5526 0.0934 0.0529 0.083 Uiso 1 1 calc R
H37C H 0.6757 0.0980 0.0910 0.083 Uiso 1 1 calc R
C38 C 0.8378(3) -0.05030(17) 0.21848(19) 0.0484(12) Uani 1 1 d .
H38A H 0.7996 -0.0855 0.2308 0.073 Uiso 1 1 calc R
H38B H 0.9133 -0.0472 0.2416 0.073 Uiso 1 1 calc R
H38C H 0.8440 -0.0540 0.1772 0.073 Uiso 1 1 calc R
C39 C 0.7716(3) 0.03080(19) 0.31000(16) 0.0472(12) Uani 1 1 d .
H39A H 0.7373 0.0689 0.3178 0.071 Uiso 1 1 calc R
H39B H 0.8521 0.0315 0.3262 0.071 Uiso 1 1 calc R
H39C H 0.7347 -0.0015 0.3281 0.071 Uiso 1 1 calc R
C40 C 0.8315(3) 0.08115(17) 0.20159(18) 0.0445(11) Uani 1 1 d .
H40A H 0.8374 0.0738 0.1607 0.067 Uiso 1 1 calc R
H40B H 0.9072 0.0842 0.2245 0.067 Uiso 1 1 calc R
H40C H 0.7905 0.1184 0.2048 0.067 Uiso 1 1 calc R
C41 C 0.2347(3) -0.05320(16) 0.22670(17) 0.0402(11) Uani 1 1 d .
H41A H 0.2635 -0.0629 0.1908 0.060 Uiso 1 1 calc R
H41B H 0.1585 -0.0695 0.2247 0.060 Uiso 1 1 calc R
H41C H 0.2843 -0.0706 0.2600 0.060 Uiso 1 1 calc R
C42 C 0.1596(3) 0.04332(17) 0.30116(16) 0.0402(11) Uani 1 1 d .
H42A H 0.2116 0.0327 0.3366 0.060 Uiso 1 1 calc R
H42B H 0.0915 0.0188 0.2982 0.060 Uiso 1 1 calc R
H42C H 0.1391 0.0854 0.3028 0.060 Uiso 1 1 calc R
C43 C 0.1284(3) 0.05727(17) 0.17076(16) 0.0388(11) Uani 1 1 d .
H43A H 0.1128 0.0996 0.1758 0.058 Uiso 1 1 calc R
H43B H 0.0580 0.0346 0.1675 0.058 Uiso 1 1 calc R
H43C H 0.1616 0.0519 0.1353 0.058 Uiso 1 1 calc R
C44 C 0.2926(3) 0.18124(16) 0.27689(16) 0.0418(11) Uani 1 1 d .
H44A H 0.2126 0.1750 0.2617 0.063 Uiso 1 1 calc R
H44B H 0.3113 0.2234 0.2734 0.063 Uiso 1 1 calc R
H44C H 0.3082 0.1694 0.3179 0.063 Uiso 1 1 calc R
C45 C 0.3461(3) 0.16360(16) 0.15722(15) 0.0378(10) Uani 1 1 d .
H45A H 0.3846 0.1392 0.1316 0.057 Uiso 1 1 calc R
H45B H 0.3712 0.2050 0.1558 0.057 Uiso 1 1 calc R
H45C H 0.2645 0.1615 0.1443 0.057 Uiso 1 1 calc R
C46 C 0.5310(3) 0.15606(16) 0.26191(17) 0.0407(11) Uani 1 1 d .
H46A H 0.5496 0.1454 0.3031 0.061 Uiso 1 1 calc R
H46B H 0.5405 0.1990 0.2574 0.061 Uiso 1 1 calc R
H46C H 0.5812 0.1347 0.2397 0.061 Uiso 1 1 calc R
C47 C 0.4996(3) 0.04846(15) 0.39045(16) 0.0413(11) Uani 1 1 d .
H47A H 0.5680 0.0658 0.3795 0.062 Uiso 1 1 calc R
H47B H 0.4944 0.0594 0.4307 0.062 Uiso 1 1 calc R
H47C H 0.4334 0.0636 0.3644 0.062 Uiso 1 1 calc R
C48 C 0.6284(3) -0.05838(17) 0.43898(16) 0.0409(11) Uani 1 1 d .
H48A H 0.6325 -0.1019 0.4401 0.061 Uiso 1 1 calc R
H48B H 0.6195 -0.0433 0.4775 0.061 Uiso 1 1 calc R
H48C H 0.6980 -0.0423 0.4281 0.061 Uiso 1 1 calc R
C49 C 0.3752(3) -0.06334(17) 0.41157(16) 0.0413(11) Uani 1 1 d .
H49A H 0.3075 -0.0496 0.3858 0.062 Uiso 1 1 calc R
H49B H 0.3744 -0.0484 0.4510 0.062 Uiso 1 1 calc R
H49C H 0.3765 -0.1069 0.4121 0.062 Uiso 1 1 calc R
C50 C 0.6886(3) -0.15314(18) 0.32574(19) 0.0511(12) Uani 1 1 d .
H50A H 0.7422 -0.1212 0.3214 0.077 Uiso 1 1 calc R
H50B H 0.7062 -0.1882 0.3039 0.077 Uiso 1 1 calc R
H50C H 0.6940 -0.1635 0.3670 0.077 Uiso 1 1 calc R
C51 C 0.4453(3) -0.18394(16) 0.32269(17) 0.0394(11) Uani 1 1 d .
H51A H 0.4496 -0.1806 0.3650 0.059 Uiso 1 1 calc R
H51B H 0.4688 -0.2239 0.3129 0.059 Uiso 1 1 calc R
H51C H 0.3675 -0.1769 0.3037 0.059 Uiso 1 1 calc R
C52 C 0.5222(3) -0.13695(16) 0.21586(15) 0.0392(10) Uani 1 1 d .
H52A H 0.4435 -0.1291 0.1990 0.059 Uiso 1 1 calc R
H52B H 0.5418 -0.1778 0.2067 0.059 Uiso 1 1 calc R
H52C H 0.5714 -0.1091 0.1995 0.059 Uiso 1 1 calc R
H1 H 0.823(3) 0.3469(14) 0.1653(13) 0.024(10) Uiso 1 1 d .
H2 H 0.774(3) 0.2343(14) 0.1499(14) 0.029(10) Uiso 1 1 d .
H3 H 0.957(3) 0.1783(14) 0.1621(13) 0.025(10) Uiso 1 1 d .
H4 H 1.113(3) 0.2572(13) 0.1805(13) 0.016(9) Uiso 1 1 d .
H5 H 1.031(3) 0.3583(17) 0.1837(15) 0.051(12) Uiso 1 1 d .
H6 H 0.795(3) 0.3180(16) 0.2986(15) 0.039(12) Uiso 1 1 d .
H7 H 0.786(3) 0.2060(14) 0.2897(13) 0.022(10) Uiso 1 1 d .
H8 H 0.977(2) 0.1756(13) 0.3031(12) 0.007(9) Uiso 1 1 d .
H9 H 1.112(3) 0.2568(15) 0.3198(15) 0.040(12) Uiso 1 1 d .
H10 H 0.994(3) 0.3533(16) 0.3186(14) 0.042(11) Uiso 1 1 d .
H11 H 0.736(3) 0.1952(18) 0.5187(18) 0.056(15) Uiso 1 1 d .
H12 H 0.683(3) 0.1695(18) 0.4150(17) 0.053(14) Uiso 1 1 d .
H13 H 0.639(4) 0.2648(19) 0.3676(19) 0.062(16) Uiso 1 1 d .
H14 H 0.672(3) 0.3460(17) 0.4328(15) 0.047(13) Uiso 1 1 d .
H15 H 0.742(3) 0.2998(16) 0.5302(16) 0.041(12) Uiso 1 1 d .
H16 H 0.477(3) 0.1703(18) 0.5206(17) 0.052(14) Uiso 1 1 d .
H17 H 0.414(3) 0.1693(17) 0.4213(15) 0.043(12) Uiso 1 1 d .
H18 H 0.386(3) 0.2741(17) 0.3878(17) 0.049(14) Uiso 1 1 d .
H19 H 0.430(3) 0.3418(17) 0.4699(16) 0.048(13) Uiso 1 1 d .
H20 H 0.486(4) 0.2799(19) 0.562(2) 0.079(16) Uiso 1 1 d .
H22 H 0.920(3) 0.3746(16) 0.5586(16) 0.053(13) Uiso 1 1 d .
H23 H 1.082(3) 0.3150(15) 0.5742(16) 0.039(12) Uiso 1 1 d .
H24 H 1.201(4) 0.3128(18) 0.5085(18) 0.066(16) Uiso 1 1 d .
H25 H 1.165(4) 0.3695(18) 0.4224(19) 0.072(16) Uiso 1 1 d .
H26 H 1.010(3) 0.4277(17) 0.4091(17) 0.049(14) Uiso 1 1 d .
H29 H 1.012(3) 0.0819(17) 0.4011(17) 0.053(13) Uiso 1 1 d .
H30 H 1.172(3) 0.1405(15) 0.4100(16) 0.050(12) Uiso 1 1 d .
H31 H 1.211(3) 0.1936(13) 0.4924(13) 0.012(10) Uiso 1 1 d .
H32 H 1.104(3) 0.1958(17) 0.5673(17) 0.051(13) Uiso 1 1 d .
H33 H 0.949(3) 0.1326(16) 0.5615(16) 0.052(12) Uiso 1 1 d .

loop_
_atom_site_aniso_label
_atom_site_aniso_U_11
_atom_site_aniso_U_22
_atom_site_aniso_U_33
_atom_site_aniso_U_23
_atom_site_aniso_U_13
_atom_site_aniso_U_12
Fe1 0.0285(3) 0.0331(3) 0.0236(3) -0.0001(3) 0.0080(2) 0.0006(3)
Fe2 0.0242(3) 0.0304(3) 0.0292(3) -0.0004(3) 0.0059(2) -0.0011(3)
K1 0.0264(5) 0.0559(6) 0.0280(5) 0.0009(4) 0.0047(4) 0.0002(4)
Mg1 0.0218(7) 0.0233(7) 0.0250(7) 0.0009(5) 0.0040(5) 0.0017(5)
Si1 0.0341(7) 0.0381(7) 0.0276(7) 0.0028(5) 0.0087(5) 0.0043(5)
Si2 0.0241(6) 0.0337(7) 0.0390(7) -0.0005(5) 0.0077(5) -0.0020(5)
Si3 0.0222(6) 0.0295(6) 0.0344(7) -0.0003(5) 0.0059(5) 0.0019(5)
Si4 0.0290(6) 0.0232(6) 0.0298(6) 0.0021(5) 0.0024(5) 0.0026(5)
Si5 0.0366(7) 0.0256(6) 0.0257(6) 0.0010(5) 0.0063(5) -0.0019(5)
Si6 0.0273(6) 0.0243(6) 0.0325(7) -0.0006(5) 0.0025(5) 0.0030(5)
N1 0.0196(18) 0.0296(18) 0.0294(18) 0.0030(14) 0.0063(14) 0.0001(14)
N2 0.0177(17) 0.0243(17) 0.0286(18) 0.0000(14) 0.0035(14) 0.0008(13)
N3 0.0266(18) 0.0200(17) 0.0261(18) -0.0011(13) 0.0026(14) -0.0005(13)
C1 0.041(3) 0.046(3) 0.026(2) 0.013(2) 0.006(2) 0.011(2)
C2 0.037(3) 0.054(3) 0.021(2) 0.000(2) 0.002(2) -0.008(3)
C3 0.049(3) 0.037(3) 0.031(3) -0.007(2) 0.018(2) -0.001(2)
C4 0.028(3) 0.053(3) 0.031(2) -0.001(2) 0.015(2) 0.004(2)
C5 0.044(3) 0.040(3) 0.029(2) 0.009(2) 0.011(2) -0.010(2)
C6 0.033(3) 0.039(3) 0.029(2) 0.001(2) 0.013(2) 0.012(2)
C7 0.039(3) 0.038(3) 0.026(2) 0.0013(19) 0.013(2) -0.006(2)
C8 0.061(3) 0.021(3) 0.031(3) 0.003(2) 0.012(2) 0.014(2)
C9 0.032(3) 0.049(3) 0.026(2) -0.001(2) 0.003(2) 0.004(2)
C10 0.042(3) 0.034(3) 0.029(2) -0.005(2) 0.007(2) -0.001(2)
C11 0.031(3) 0.063(4) 0.042(3) 0.017(3) 0.010(2) 0.008(2)
C12 0.027(3) 0.042(3) 0.066(4) -0.019(3) 0.017(2) 0.000(2)
C13 0.027(3) 0.073(4) 0.032(3) 0.008(3) 0.010(2) 0.002(2)
C14 0.030(3) 0.034(3) 0.075(4) 0.007(3) 0.017(3) -0.003(2)
C15 0.031(3) 0.066(4) 0.041(3) -0.024(3) 0.005(2) -0.016(2)
C16 0.034(3) 0.049(3) 0.063(4) 0.020(3) 0.013(3) -0.006(2)
C17 0.031(3) 0.035(3) 0.060(4) -0.008(3) 0.010(2) -0.006(2)
C18 0.025(2) 0.060(4) 0.032(3) 0.002(3) 0.004(2) 0.001(2)
C19 0.029(3) 0.031(3) 0.068(4) 0.000(3) 0.014(2) 0.006(2)
C20 0.031(3) 0.064(4) 0.040(3) -0.005(3) 0.015(2) 0.001(2)
C21 0.037(3) 0.042(3) 0.039(3) -0.009(2) 0.001(2) -0.013(2)
C22 0.038(3) 0.058(3) 0.033(3) -0.007(2) 0.005(2) -0.011(2)
C23 0.045(3) 0.069(4) 0.036(3) 0.006(3) -0.006(3) -0.013(3)
C24 0.034(3) 0.062(4) 0.055(4) -0.005(3) 0.006(3) -0.005(3)
C25 0.052(4) 0.057(3) 0.053(4) -0.012(3) 0.026(3) -0.020(3)
C26 0.070(4) 0.043(3) 0.037(3) 0.002(2) 0.011(3) -0.015(3)
C27 0.063(4) 0.059(3) 0.081(4) -0.008(3) -0.003(3) -0.002(3)
C28 0.028(3) 0.060(3) 0.042(3) 0.006(2) 0.004(2) 0.001(2)
C29 0.056(4) 0.059(3) 0.033(3) -0.008(3) 0.008(3) 0.002(3)
C30 0.041(3) 0.065(3) 0.038(3) -0.003(3) 0.014(2) 0.006(3)
C31 0.018(3) 0.069(4) 0.065(4) 0.001(3) 0.000(3) 0.000(3)
C32 0.035(3) 0.077(4) 0.044(3) -0.012(3) 0.000(3) 0.011(3)
C33 0.042(3) 0.073(4) 0.029(3) 0.001(3) 0.007(2) 0.013(3)
C34 0.058(4) 0.082(4) 0.070(4) 0.004(3) 0.010(3) -0.007(3)
C35 0.042(3) 0.063(3) 0.028(2) 0.000(2) 0.000(2) -0.002(2)
C36 0.065(3) 0.060(3) 0.036(3) -0.002(2) 0.019(2) 0.016(2)
C37 0.055(3) 0.062(3) 0.049(3) 0.022(2) 0.006(2) 0.010(2)
C38 0.031(3) 0.048(3) 0.065(3) 0.000(2) 0.002(2) 0.009(2)
C39 0.033(3) 0.066(3) 0.041(3) -0.003(2) 0.001(2) -0.011(2)
C40 0.033(3) 0.046(3) 0.056(3) -0.003(2) 0.011(2) -0.001(2)
C41 0.029(2) 0.042(3) 0.050(3) 0.000(2) 0.007(2) -0.0049(19)
C42 0.028(2) 0.048(3) 0.046(3) 0.002(2) 0.010(2) 0.001(2)
C43 0.024(2) 0.043(3) 0.047(3) 0.003(2) -0.001(2) 0.0023(19)
C44 0.056(3) 0.033(2) 0.037(3) -0.0019(19) 0.009(2) 0.006(2)
C45 0.047(3) 0.030(2) 0.036(2) 0.0025(19) 0.003(2) 0.004(2)
C46 0.043(3) 0.027(2) 0.049(3) 0.000(2) -0.003(2) -0.0039(19)
C47 0.061(3) 0.036(3) 0.026(2) -0.0056(19) 0.007(2) 0.001(2)
C48 0.047(3) 0.043(3) 0.031(2) 0.008(2) 0.000(2) -0.010(2)
C49 0.047(3) 0.044(3) 0.034(3) 0.003(2) 0.012(2) -0.001(2)
C50 0.040(3) 0.038(3) 0.072(3) -0.008(2) -0.002(2) 0.008(2)
C51 0.048(3) 0.030(2) 0.041(3) -0.001(2) 0.009(2) 0.000(2)
C52 0.047(3) 0.032(2) 0.040(3) -0.007(2) 0.010(2) 0.002(2)

loop_
_atom_type_symbol
_atom_type_description
_atom_type_scat_dispersion_real
_atom_type_scat_dispersion_imag
_atom_type_scat_source
Fe Fe 0.3463 0.8444 'International Tables Vol C Tables 4.2.6.8 and 6.1.1.4'
K K 0.2009 0.2494 'International Tables Vol C Tables 4.2.6.8 and 6.1.1.4'
Mg Mg 0.0486 0.0363 'International Tables Vol C Tables 4.2.6.8 and 6.1.1.4'
Si Si 0.0817 0.0704 'International Tables Vol C Tables 4.2.6.8 and 6.1.1.4'
N N 0.0061 0.0033 'International Tables Vol C Tables 4.2.6.8 and 6.1.1.4'
C C 0.0033 0.0016 'International Tables Vol C Tables 4.2.6.8 and 6.1.1.4'
H H 0.0000 0.0000 'International Tables Vol C Tables 4.2.6.8 and 6.1.1.4'

loop_
_geom_angle_atom_site_label_1
_geom_angle_atom_site_label_2
_geom_angle_atom_site_label_3
_geom_angle
C9 Fe1 C10 40.79(15)
C9 Fe1 C8 40.19(16)
C10 Fe1 C8 68.13(18)
C9 Fe1 C6 68.27(17)
C10 Fe1 C6 40.65(15)
C8 Fe1 C6 68.06(17)
C9 Fe1 C2 165.38(17)
C10 Fe1 C2 152.86(17)
C8 Fe1 C2 128.36(18)
C6 Fe1 C2 119.42(17)
C9 Fe1 C3 127.43(18)
C10 Fe1 C3 164.70(17)
C8 Fe1 C3 108.99(18)
C6 Fe1 C3 153.71(18)
C2 Fe1 C3 40.54(16)
C9 Fe1 C1 153.06(18)
C10 Fe1 C1 118.59(18)
C8 Fe1 C1 165.15(19)
C6 Fe1 C1 107.65(18)
C2 Fe1 C1 40.14(16)
C3 Fe1 C1 68.13(18)
C9 Fe1 C4 107.93(18)
C10 Fe1 C4 126.56(17)
C8 Fe1 C4 119.70(18)
C6 Fe1 C4 164.17(18)
C2 Fe1 C4 68.10(17)
C3 Fe1 C4 40.62(16)
C1 Fe1 C4 68.33(17)
C9 Fe1 C5 118.91(18)
C10 Fe1 C5 107.31(18)
C8 Fe1 C5 153.09(18)
C6 Fe1 C5 126.78(18)
C2 Fe1 C5 67.88(17)
C3 Fe1 C5 68.03(17)
C1 Fe1 C5 40.81(16)
C4 Fe1 C5 40.34(15)
C9 Fe1 C7 68.23(17)
C10 Fe1 C7 68.55(17)
C8 Fe1 C7 40.53(16)
C6 Fe1 C7 40.72(15)
C2 Fe1 C7 108.69(17)
C3 Fe1 C7 119.76(17)
C1 Fe1 C7 127.08(17)
C4 Fe1 C7 153.76(17)
C5 Fe1 C7 164.75(17)
C13 Fe2 C16 151.9(2)
C13 Fe2 C15 67.91(19)
C16 Fe2 C15 128.2(2)
C13 Fe2 C11 68.13(19)
C16 Fe2 C11 108.1(2)
C15 Fe2 C11 40.32(18)
C13 Fe2 C12 40.42(18)
C16 Fe2 C12 118.3(2)
C15 Fe2 C12 67.99(19)
C11 Fe2 C12 40.67(17)
C13 Fe2 C14 40.37(18)
C16 Fe2 C14 166.2(2)
C15 Fe2 C14 40.27(17)
C11 Fe2 C14 67.9(2)
C12 Fe2 C14 67.89(19)
C13 Fe2 C17 118.5(2)
C16 Fe2 C17 40.58(17)
C15 Fe2 C17 166.0(2)
C11 Fe2 C17 128.1(2)
C12 Fe2 C17 108.06(19)
C14 Fe2 C17 152.2(2)
C13 Fe2 C20 166.5(2)
C16 Fe2 C20 40.30(18)
C15 Fe2 C20 108.88(19)
C11 Fe2 C20 118.59(19)
C12 Fe2 C20 152.0(2)
C14 Fe2 C20 128.8(2)
C17 Fe2 C20 67.86(19)
C13 Fe2 C19 128.8(2)
C16 Fe2 C19 67.79(19)
C15 Fe2 C19 119.21(19)
C11 Fe2 C19 152.2(2)
C12 Fe2 C19 166.2(2)
C14 Fe2 C19 109.23(19)
C17 Fe2 C19 67.78(18)
C20 Fe2 C19 40.20(17)
C13 Fe2 C18 108.65(19)
C16 Fe2 C18 67.82(19)
C15 Fe2 C18 152.8(2)
C11 Fe2 C18 165.7(2)
C12 Fe2 C18 127.99(19)
C14 Fe2 C18 119.4(2)
C17 Fe2 C18 40.06(17)
C20 Fe2 C18 67.79(18)
C19 Fe2 C18 40.52(17)
C12 K1 C11 25.94(11)
C12 K1 C10 111.14(12)
C11 K1 C10 133.41(12)
C12 K1 C9 117.42(12)
C11 K1 C9 143.35(13)
C10 K1 C9 25.64(9)
C12 K1 C6 85.54(12)
C11 K1 C6 108.40(12)
C10 K1 C6 25.61(10)
C9 K1 C6 41.78(11)
C12 K1 C15 41.88(12)
C11 K1 C15 25.42(11)
C10 K1 C15 122.76(13)
C9 K1 C15 144.88(13)
C6 K1 C15 103.10(12)
C12 K1 C13 25.43(11)
C11 K1 C13 41.81(12)
C10 K1 C13 91.61(12)
C9 K1 C13 106.34(12)
C6 K1 C13 66.94(12)
C15 K1 C13 41.27(12)
C12 K1 C14 41.69(12)
C11 K1 C14 41.65(12)
C10 K1 C14 98.01(12)
C9 K1 C14 119.94(12)
C6 K1 C14 78.22(12)
C15 K1 C14 25.09(11)
C13 K1 C14 25.09(11)
C12 K1 C8 95.32(12)
C11 K1 C8 120.57(13)
C10 K1 C8 41.56(11)
C9 K1 C8 25.02(10)
C6 K1 C8 41.43(11)
C15 K1 C8 132.42(12)
C13 K1 C8 91.25(12)
C14 K1 C8 112.08(13)
C12 K1 C31 120.39(14)
C11 K1 C31 110.64(13)
C10 K1 C31 111.43(12)
C9 K1 C31 88.44(12)
C6 K1 C31 129.19(12)
C15 K1 C31 125.74(14)
C13 K1 C31 145.67(14)
C14 K1 C31 150.51(13)
C8 K1 C31 90.09(13)
C12 K1 C7 76.14(12)
C11 K1 C7 102.02(12)
C10 K1 C7 41.82(11)
C9 K1 C7 41.46(11)
C6 K1 C7 25.42(10)
C15 K1 C7 108.23(12)
C13 K1 C7 67.01(12)
C14 K1 C7 86.95(12)
C8 K1 C7 25.13(10)
C31 K1 C7 113.71(12)
C12 K1 C24 148.39(13)
C11 K1 C24 124.02(13)
C10 K1 C24 89.29(12)
C9 K1 C24 91.57(12)
C6 K1 C24 112.12(13)
C15 K1 C24 106.91(13)
C13 K1 C24 138.58(14)
C14 K1 C24 114.08(13)
C8 K1 C24 115.40(13)
C31 K1 C24 69.38(14)
C7 K1 C24 130.27(12)
N1 Mg1 N2 120.08(12)
N1 Mg1 N3 120.51(12)
N2 Mg1 N3 119.41(12)
N1 Mg1 Si6 101.13(9)
N2 Mg1 Si6 133.82(9)
N3 Mg1 Si6 27.89(8)
N1 Mg1 Si4 99.98(9)
N2 Mg1 Si4 27.73(8)
N3 Mg1 Si4 134.97(9)
Si6 Mg1 Si4 158.85(5)
N1 Mg1 Si5 133.67(9)
N2 Mg1 Si5 101.02(9)
N3 Mg1 Si5 27.71(8)
Si6 Mg1 Si5 55.59(3)
Si4 Mg1 Si5 108.96(4)
N1 Mg1 Si3 134.50(9)
N2 Mg1 Si3 27.55(8)
N3 Mg1 Si3 100.19(9)
Si6 Mg1 Si3 107.48(4)
Si4 Mg1 Si3 55.27(3)
Si5 Mg1 Si3 91.82(4)
N1 Mg1 Si2 27.51(8)
N2 Mg1 Si2 135.06(9)
N3 Mg1 Si2 100.85(9)
Si6 Mg1 Si2 91.12(4)
Si4 Mg1 Si2 108.33(4)
Si5 Mg1 Si2 107.13(4)
Si3 Mg1 Si2 158.95(5)
N1 Mg1 Si1 27.44(8)
N2 Mg1 Si1 100.74(9)
N3 Mg1 Si1 135.06(9)
Si6 Mg1 Si1 108.47(4)
Si4 Mg1 Si1 89.97(4)
Si5 Mg1 Si1 158.20(5)
Si3 Mg1 Si1 108.23(4)
Si2 Mg1 Si1 54.94(3)
N1 Si1 C35 110.98(16)
N1 Si1 C37 114.22(17)
C35 Si1 C37 107.38(19)
N1 Si1 C36 113.33(17)
C35 Si1 C36 105.68(19)
C37 Si1 C36 104.64(19)
N1 Si1 Mg1 33.24(9)
C35 Si1 Mg1 78.26(12)
C37 Si1 Mg1 121.43(14)
C36 Si1 Mg1 130.59(14)
N1 Si2 C39 111.72(16)
N1 Si2 C40 113.34(16)
C39 Si2 C40 104.88(18)
N1 Si2 C38 114.32(16)
C39 Si2 C38 106.64(19)
C40 Si2 C38 105.20(18)
N1 Si2 Mg1 33.31(10)
C39 Si2 Mg1 79.17(12)
C40 Si2 Mg1 131.55(13)
C38 Si2 Mg1 120.05(13)
N2 Si3 C41 111.56(15)
N2 Si3 C43 113.25(16)
C41 Si3 C43 105.24(17)
N2 Si3 C42 114.27(16)
C41 Si3 C42 105.72(17)
C43 Si3 C42 106.09(17)
N2 Si3 Mg1 33.45(9)
C41 Si3 Mg1 78.68(12)
C43 Si3 Mg1 130.76(13)
C42 Si3 Mg1 120.24(13)
N2 Si4 C46 111.02(15)
N2 Si4 C45 114.04(15)
C46 Si4 C45 107.25(18)
N2 Si4 C44 113.31(16)
C46 Si4 C44 105.61(18)
C45 Si4 C44 105.01(17)
N2 Si4 Mg1 33.64(9)
C46 Si4 Mg1 78.91(12)
C45 Si4 Mg1 116.94(12)
C44 Si4 Mg1 134.51(13)
N3 Si5 C48 113.66(16)
N3 Si5 C47 111.49(15)
C48 Si5 C47 105.37(18)
N3 Si5 C49 113.72(16)
C48 Si5 C49 106.16(17)
C47 Si5 C49 105.76(18)
N3 Si5 Mg1 33.66(9)
C48 Si5 Mg1 129.45(13)
C47 Si5 Mg1 78.08(12)
C49 Si5 Mg1 121.64(13)
N3 Si6 C52 111.37(15)
N3 Si6 C51 113.92(16)
C52 Si6 C51 105.19(17)
N3 Si6 C50 114.20(16)
C52 Si6 C50 106.08(18)
C51 Si6 C50 105.33(19)
N3 Si6 Mg1 34.05(10)
C52 Si6 Mg1 77.92(12)
C51 Si6 Mg1 131.76(13)
C50 Si6 Mg1 120.25(14)
Si1 N1 Si2 121.48(16)
Si1 N1 Mg1 119.33(15)
Si2 N1 Mg1 119.19(16)
Si3 N2 Si4 122.32(16)
Si3 N2 Mg1 119.01(15)
Si4 N2 Mg1 118.63(15)
Si6 N3 Si5 123.26(16)
Si6 N3 Mg1 118.07(15)
Si5 N3 Mg1 118.62(14)
C2 C1 C5 107.6(4)
C2 C1 Fe1 69.8(2)
C5 C1 Fe1 69.7(2)
C2 C1 H1 132(2)
C5 C1 H1 121(2)
Fe1 C1 H1 125(2)
C1 C2 C3 108.8(4)
C1 C2 Fe1 70.1(2)
C3 C2 Fe1 69.8(2)
C1 C2 H2 129(2)
C3 C2 H2 122(2)
Fe1 C2 H2 125(2)
C2 C3 C4 107.7(4)
C2 C3 Fe1 69.7(2)
C4 C3 Fe1 69.8(2)
C2 C3 H3 127.2(19)
C4 C3 H3 125.0(19)
Fe1 C3 H3 123.3(18)
C5 C4 C3 107.9(4)
C5 C4 Fe1 69.9(2)
C3 C4 Fe1 69.6(2)
C5 C4 H4 123.0(19)
C3 C4 H4 129.1(19)
Fe1 C4 H4 127.7(19)
C4 C5 C1 108.1(4)
C4 C5 Fe1 69.8(2)
C1 C5 Fe1 69.5(2)
C4 C5 H5 125(2)
C1 C5 H5 127(2)
Fe1 C5 H5 126(2)
C10 C6 C7 108.2(4)
C10 C6 Fe1 69.4(2)
C7 C6 Fe1 69.9(2)
C10 C6 K1 76.1(2)
C7 C6 K1 79.4(2)
Fe1 C6 K1 122.33(18)
C10 C6 H6 126(2)
C7 C6 H6 125(2)
Fe1 C6 H6 123(2)
K1 C6 H6 115(2)
C8 C7 C6 107.1(4)
C8 C7 Fe1 69.4(2)
C6 C7 Fe1 69.4(2)
C8 C7 K1 77.0(2)
C6 C7 K1 75.2(2)
Fe1 C7 K1 119.78(18)
C8 C7 H7 124(2)
C6 C7 H7 129(2)
Fe1 C7 H7 125.1(19)
K1 C7 H7 115.1(19)
C9 C8 C7 108.8(4)
C9 C8 Fe1 69.6(2)
C7 C8 Fe1 70.1(2)
C9 C8 K1 75.7(2)
C7 C8 K1 77.9(2)
Fe1 C8 K1 120.62(18)
C9 C8 H8 129(2)
C7 C8 H8 122(2)
Fe1 C8 H8 123(2)
K1 C8 H8 116(2)
C8 C9 C10 108.3(4)
C8 C9 Fe1 70.2(2)
C10 C9 Fe1 69.7(2)
C8 C9 K1 79.2(2)
C10 C9 K1 76.2(2)
Fe1 C9 K1 122.85(19)
C8 C9 H9 125(2)
C10 C9 H9 127(2)
Fe1 C9 H9 122(2)
K1 C9 H9 116(2)
C6 C10 C9 107.6(4)
C6 C10 Fe1 70.0(2)
C9 C10 Fe1 69.5(2)
C6 C10 K1 78.3(2)
C9 C10 K1 78.2(2)
Fe1 C10 K1 123.91(18)
C6 C10 H10 123(2)
C9 C10 H10 129(2)
Fe1 C10 H10 123(2)
K1 C10 H10 113(2)
C15 C11 C12 107.7(4)
C15 C11 Fe2 69.6(3)
C12 C11 Fe2 69.7(3)
C15 C11 K1 79.4(3)
C12 C11 K1 76.9(2)
Fe2 C11 K1 123.6(2)
C15 C11 H11 125(3)
C12 C11 H11 127(3)
Fe2 C11 H11 122(3)
K1 C11 H11 115(3)
C13 C12 C11 107.5(4)
C13 C12 Fe2 69.2(2)
C11 C12 Fe2 69.6(3)
C13 C12 K1 79.7(3)
C11 C12 K1 77.1(3)
Fe2 C12 K1 123.7(2)
C13 C12 H12 125(3)
C11 C12 H12 127(3)
Fe2 C12 H12 126(2)
K1 C12 H12 111(2)
C14 C13 C12 108.5(4)
C14 C13 Fe2 70.4(3)
C12 C13 Fe2 70.3(3)
C14 C13 K1 78.3(3)
C12 C13 K1 74.9(2)
Fe2 C13 K1 121.5(2)
C14 C13 H13 122(3)
C12 C13 H13 129(3)
Fe2 C13 H13 119(3)
K1 C13 H13 120(3)
C15 C14 C13 107.8(4)
C15 C14 Fe2 69.6(3)
C13 C14 Fe2 69.3(3)
C15 C14 K1 76.4(3)
C13 C14 K1 76.6(3)
Fe2 C14 K1 120.0(2)
C15 C14 H14 127(2)
C13 C14 H14 125(2)
Fe2 C14 H14 120(2)
K1 C14 H14 120(2)
C14 C15 C11 108.5(4)
C14 C15 Fe2 70.1(3)
C11 C15 Fe2 70.1(3)
C14 C15 K1 78.5(3)
C11 C15 K1 75.1(3)
Fe2 C15 K1 121.4(2)
C14 C15 H15 129(2)
C11 C15 H15 123(2)
Fe2 C15 H15 128(2)
K1 C15 H15 110(2)
C20 C16 C17 108.2(4)
C20 C16 Fe2 70.5(2)
C17 C16 Fe2 70.1(3)
C20 C16 H16 132(3)
C17 C16 H16 119(3)
Fe2 C16 H16 121(2)
C18 C17 C16 108.0(4)
C18 C17 Fe2 70.3(2)
C16 C17 Fe2 69.3(3)
C18 C17 H17 132(2)
C16 C17 H17 120(2)
Fe2 C17 H17 125(2)
C17 C18 C19 107.9(4)
C17 C18 Fe2 69.7(3)
C19 C18 Fe2 69.7(2)
C17 C18 H18 125(3)
C19 C18 H18 127(3)
Fe2 C18 H18 123(3)
C20 C19 C18 107.9(4)
C20 C19 Fe2 69.9(2)
C18 C19 Fe2 69.8(2)
C20 C19 H19 128(2)
C18 C19 H19 123(2)
Fe2 C19 H19 121(2)
C16 C20 C19 107.9(4)
C16 C20 Fe2 69.2(2)
C19 C20 Fe2 69.9(2)
C16 C20 H20 128(2)
C19 C20 H20 124(2)
Fe2 C20 H20 123(2)
C26 C21 C22 118.1(5)
C26 C21 C27 120.9(4)
C22 C21 C27 121.0(4)
C23 C22 C21 121.5(5)
C23 C22 K1 71.1(3)
C21 C22 K1 85.0(2)
C23 C22 H22 120(2)
C21 C22 H22 119(2)
K1 C22 H22 111(2)
C22 C23 C24 119.7(5)
C22 C23 K1 86.0(3)
C24 C23 K1 75.2(3)
C22 C23 H23 121(2)
C24 C23 H23 119(2)
K1 C23 H23 105(2)
C25 C24 C23 119.8(5)
C25 C24 K1 82.6(3)
C23 C24 K1 80.4(3)
C25 C24 H24 124(3)
C23 C24 H24 116(3)
K1 C24 H24 105(3)
C24 C25 C26 119.9(5)
C24 C25 K1 73.7(3)
C26 C25 K1 86.4(3)
C24 C25 H25 121(3)
C26 C25 H25 119(3)
K1 C25 H25 113(3)
C21 C26 C25 121.0(5)
C21 C26 H26 122(3)
C25 C26 H26 117(3)
C21 C27 H27A 109.5
C21 C27 H27B 109.5
H27A C27 H27B 109.5
C21 C27 H27C 109.5
H27A C27 H27C 109.5
H27B C27 H27C 109.5
C33 C28 C29 118.0(4)
C33 C28 C34 121.4(4)
C29 C28 C34 120.6(4)
C30 C29 C28 121.2(4)
C30 C29 H29 115(2)
C28 C29 H29 123(2)
C31 C30 C29 119.5(5)
C31 C30 K1 72.2(3)
C29 C30 K1 86.1(3)
C31 C30 H30 119(2)
C29 C30 H30 122(2)
K1 C30 H30 116(2)
C32 C31 C30 119.8(5)
C32 C31 K1 78.8(3)
C30 C31 K1 84.0(3)
C32 C31 H31 123(2)
C30 C31 H31 117(2)
K1 C31 H31 111(2)
C33 C32 C31 120.9(5)
C33 C32 K1 86.0(3)
C31 C32 K1 76.9(3)
C33 C32 H32 117(2)
C31 C32 H32 122(2)
K1 C32 H32 105(2)
C32 C33 C28 120.5(5)
C32 C33 K1 70.7(3)
C28 C33 K1 85.8(3)
C32 C33 H33 122(2)
C28 C33 H33 118(2)
K1 C33 H33 116(2)
C28 C34 H34A 109.5
C28 C34 H34B 109.5
H34A C34 H34B 109.5
C28 C34 H34C 109.5
H34A C34 H34C 109.5
H34B C34 H34C 109.5
Si1 C35 H35A 109.5
Si1 C35 H35B 109.5
H35A C35 H35B 109.5
Si1 C35 H35C 109.5
H35A C35 H35C 109.5
H35B C35 H35C 109.5
Si1 C36 H36A 109.5
Si1 C36 H36B 109.5
H36A C36 H36B 109.5
Si1 C36 H36C 109.5
H36A C36 H36C 109.5
H36B C36 H36C 109.5
Si1 C37 H37A 109.5
Si1 C37 H37B 109.5
H37A C37 H37B 109.5
Si1 C37 H37C 109.5
H37A C37 H37C 109.5
H37B C37 H37C 109.5
Si2 C38 H38A 109.5
Si2 C38 H38B 109.5
H38A C38 H38B 109.5
Si2 C38 H38C 109.5
H38A C38 H38C 109.5
H38B C38 H38C 109.5
Si2 C39 H39A 109.5
Si2 C39 H39B 109.5
H39A C39 H39B 109.5
Si2 C39 H39C 109.5
H39A C39 H39C 109.5
H39B C39 H39C 109.5
Si2 C40 H40A 109.5
Si2 C40 H40B 109.5
H40A C40 H40B 109.5
Si2 C40 H40C 109.5
H40A C40 H40C 109.5
H40B C40 H40C 109.5
Si3 C41 H41A 109.5
Si3 C41 H41B 109.5
H41A C41 H41B 109.5
Si3 C41 H41C 109.5
H41A C41 H41C 109.5
H41B C41 H41C 109.5
Si3 C42 H42A 109.5
Si3 C42 H42B 109.5
H42A C42 H42B 109.5
Si3 C42 H42C 109.5
H42A C42 H42C 109.5
H42B C42 H42C 109.5
Si3 C43 H43A 109.5
Si3 C43 H43B 109.5
H43A C43 H43B 109.5
Si3 C43 H43C 109.5
H43A C43 H43C 109.5
H43B C43 H43C 109.5
Si4 C44 H44A 109.5
Si4 C44 H44B 109.5
H44A C44 H44B 109.5
Si4 C44 H44C 109.5
H44A C44 H44C 109.5
H44B C44 H44C 109.5
Si4 C45 H45A 109.5
Si4 C45 H45B 109.5
H45A C45 H45B 109.5
Si4 C45 H45C 109.5
H45A C45 H45C 109.5
H45B C45 H45C 109.5
Si4 C46 H46A 109.5
Si4 C46 H46B 109.5
H46A C46 H46B 109.5
Si4 C46 H46C 109.5
H46A C46 H46C 109.5
H46B C46 H46C 109.5
Si5 C47 H47A 109.5
Si5 C47 H47B 109.5
H47A C47 H47B 109.5
Si5 C47 H47C 109.5
H47A C47 H47C 109.5
H47B C47 H47C 109.5
Si5 C48 H48A 109.5
Si5 C48 H48B 109.5
H48A C48 H48B 109.5
Si5 C48 H48C 109.5
H48A C48 H48C 109.5
H48B C48 H48C 109.5
Si5 C49 H49A 109.5
Si5 C49 H49B 109.5
H49A C49 H49B 109.5
Si5 C49 H49C 109.5
H49A C49 H49C 109.5
H49B C49 H49C 109.5
Si6 C50 H50A 109.5
Si6 C50 H50B 109.5
H50A C50 H50B 109.5
Si6 C50 H50C 109.5
H50A C50 H50C 109.5
H50B C50 H50C 109.5
Si6 C51 H51A 109.5
Si6 C51 H51B 109.5
H51A C51 H51B 109.5
Si6 C51 H51C 109.5
H51A C51 H51C 109.5
H51B C51 H51C 109.5
Si6 C52 H52A 109.5
Si6 C52 H52B 109.5
H52A C52 H52B 109.5
Si6 C52 H52C 109.5
H52A C52 H52C 109.5
H52B C52 H52C 109.5

loop_
_geom_bond_atom_site_label_1
_geom_bond_atom_site_label_2
_geom_bond_distance
Fe1 C9 2.024(4)
Fe1 C10 2.026(4)
Fe1 C8 2.032(4)
Fe1 C6 2.035(4)
Fe1 C2 2.035(4)
Fe1 C3 2.037(4)
Fe1 C1 2.039(4)
Fe1 C4 2.040(4)
Fe1 C5 2.041(4)
Fe1 C7 2.042(4)
Fe2 C13 2.015(4)
Fe2 C16 2.019(4)
Fe2 C15 2.023(4)
Fe2 C11 2.029(4)
Fe2 C12 2.029(4)
Fe2 C14 2.029(4)
Fe2 C17 2.030(4)
Fe2 C20 2.036(4)
Fe2 C19 2.037(4)
Fe2 C18 2.038(4)
K1 C12 3.141(4)
K1 C11 3.144(4)
K1 C10 3.168(4)
K1 C9 3.193(4)
K1 C6 3.195(4)
K1 C15 3.197(4)
K1 C13 3.202(4)
K1 C14 3.224(4)
K1 C8 3.236(4)
K1 C31 3.241(4)
K1 C7 3.248(4)
K1 C24 3.252(5)
Mg1 N1 2.024(3)
Mg1 N2 2.025(3)
Mg1 N3 2.029(3)
Mg1 Si6 3.1975(15)
Mg1 Si4 3.2091(15)
Mg1 Si5 3.2125(15)
Mg1 Si3 3.2139(15)
Mg1 Si2 3.2181(15)
Mg1 Si1 3.2197(15)
Si1 N1 1.702(3)
Si1 C35 1.866(4)
Si1 C37 1.879(4)
Si1 C36 1.880(4)
Si2 N1 1.702(3)
Si2 C39 1.866(4)
Si2 C40 1.867(4)
Si2 C38 1.883(4)
Si3 N2 1.700(3)
Si3 C41 1.881(4)
Si3 C43 1.885(4)
Si3 C42 1.889(4)
Si4 N2 1.701(3)
Si4 C46 1.878(4)
Si4 C45 1.881(4)
Si4 C44 1.882(4)
Si5 N3 1.702(3)
Si5 C48 1.871(4)
Si5 C47 1.875(4)
Si5 C49 1.893(4)
Si6 N3 1.695(3)
Si6 C52 1.875(4)
Si6 C51 1.881(4)
Si6 C50 1.885(4)
C1 C2 1.398(6)
C1 C5 1.423(6)
C1 H1 0.91(3)
C2 C3 1.411(5)
C2 H2 0.95(3)
C3 C4 1.415(6)
C3 H3 0.99(3)
C4 C5 1.407(5)
C4 H4 0.92(3)
C5 H5 0.99(4)
C6 C10 1.410(5)
C6 C7 1.418(5)
C6 H6 0.88(3)
C7 C8 1.411(5)
C7 H7 0.94(3)
C8 C9 1.393(6)
C8 H8 0.80(3)
C9 C10 1.411(5)
C9 H9 0.92(4)
C10 H10 1.00(3)
C11 C15 1.396(6)
C11 C12 1.410(6)
C11 H11 0.84(4)
C12 C13 1.397(6)
C12 H12 0.90(4)
C13 C14 1.396(6)
C13 H13 0.82(4)
C14 C15 1.395(6)
C14 H14 0.93(4)
C15 H15 0.89(4)
C16 C20 1.397(6)
C16 C17 1.404(6)
C16 H16 0.91(4)
C17 C18 1.394(6)
C17 H17 0.92(4)
C18 C19 1.411(6)
C18 H18 0.84(4)
C19 C20 1.400(6)
C19 H19 0.93(4)
C20 H20 1.02(4)
C21 C26 1.379(6)
C21 C22 1.383(6)
C21 C27 1.501(6)
C22 C23 1.367(6)
C22 H22 0.98(4)
C23 C24 1.393(6)
C23 H23 0.95(3)
C24 C25 1.360(6)
C24 H24 0.92(4)
C25 C26 1.392(6)
C25 H25 0.94(4)
C26 H26 0.88(4)
C27 H27A 0.9800
C27 H27B 0.9800
C27 H27C 0.9800
C28 C33 1.389(6)
C28 C29 1.390(6)
C28 C34 1.505(6)
C29 C30 1.377(6)
C29 H29 0.94(4)
C30 C31 1.377(6)
C30 H30 1.01(4)
C31 C32 1.368(6)
C31 H31 0.83(3)
C32 C33 1.367(6)
C32 H32 0.95(4)
C33 H33 1.00(4)
C34 H34A 0.9800
C34 H34B 0.9800
C34 H34C 0.9800
C35 H35A 0.9800
C35 H35B 0.9800
C35 H35C 0.9800
C36 H36A 0.9800
C36 H36B 0.9800
C36 H36C 0.9800
C37 H37A 0.9800
C37 H37B 0.9800
C37 H37C 0.9800
C38 H38A 0.9800
C38 H38B 0.9800
C38 H38C 0.9800
C39 H39A 0.9800
C39 H39B 0.9800
C39 H39C 0.9800
C40 H40A 0.9800
C40 H40B 0.9800
C40 H40C 0.9800
C41 H41A 0.9800
C41 H41B 0.9800
C41 H41C 0.9800
C42 H42A 0.9800
C42 H42B 0.9800
C42 H42C 0.9800
C43 H43A 0.9800
C43 H43B 0.9800
C43 H43C 0.9800
C44 H44A 0.9800
C44 H44B 0.9800
C44 H44C 0.9800
C45 H45A 0.9800
C45 H45B 0.9800
C45 H45C 0.9800
C46 H46A 0.9800
C46 H46B 0.9800
C46 H46C 0.9800
C47 H47A 0.9800
C47 H47B 0.9800
C47 H47C 0.9800
C48 H48A 0.9800
C48 H48B 0.9800
C48 H48C 0.9800
C49 H49A 0.9800
C49 H49B 0.9800
C49 H49C 0.9800
C50 H50A 0.9800
C50 H50B 0.9800
C50 H50C 0.9800
C51 H51A 0.9800
C51 H51B 0.9800
C51 H51C 0.9800
C52 H52A 0.9800
C52 H52B 0.9800
C52 H52C 0.9800

loop_
_geom_torsion_atom_site_label_1
_geom_torsion_atom_site_label_2
_geom_torsion_atom_site_label_3
_geom_torsion_atom_site_label_4
_geom_torsion
N2 Mg1 Si1 N1 137.9(2)
N3 Mg1 Si1 N1 -68.3(2)
Si6 Mg1 Si1 N1 -78.37(17)
Si4 Mg1 Si1 N1 112.17(18)
Si5 Mg1 Si1 N1 -38.7(2)
Si3 Mg1 Si1 N1 165.30(18)
Si2 Mg1 Si1 N1 -0.45(17)
N1 Mg1 Si1 C35 169.8(2)
N2 Mg1 Si1 C35 -52.27(16)
N3 Mg1 Si1 C35 101.57(18)
Si6 Mg1 Si1 C35 91.47(14)
Si4 Mg1 Si1 C35 -77.98(14)
Si5 Mg1 Si1 C35 131.17(18)
Si3 Mg1 Si1 C35 -24.85(14)
Si2 Mg1 Si1 C35 169.39(14)
N1 Mg1 Si1 C37 -86.8(2)
N2 Mg1 Si1 C37 51.06(18)
N3 Mg1 Si1 C37 -155.1(2)
Si6 Mg1 Si1 C37 -165.20(16)
Si4 Mg1 Si1 C37 25.35(16)
Si5 Mg1 Si1 C37 -125.51(19)
Si3 Mg1 Si1 C37 78.48(16)
Si2 Mg1 Si1 C37 -87.28(16)
N1 Mg1 Si1 C36 69.2(3)
N2 Mg1 Si1 C36 -153.0(2)
N3 Mg1 Si1 C36 0.9(2)
Si6 Mg1 Si1 C36 -9.2(2)
Si4 Mg1 Si1 C36 -178.67(19)
Si5 Mg1 Si1 C36 30.5(2)
Si3 Mg1 Si1 C36 -125.54(19)
Si2 Mg1 Si1 C36 68.71(19)
N2 Mg1 Si2 N1 -67.2(2)
N3 Mg1 Si2 N1 138.69(19)
Si6 Mg1 Si2 N1 112.38(17)
Si4 Mg1 Si2 N1 -76.06(17)
Si5 Mg1 Si2 N1 166.54(18)
Si3 Mg1 Si2 N1 -40.1(2)
Si1 Mg1 Si2 N1 0.45(17)
N1 Mg1 Si2 C39 167.7(2)
N2 Mg1 Si2 C39 100.58(19)
N3 Mg1 Si2 C39 -53.57(16)
Si6 Mg1 Si2 C39 -79.88(14)
Si4 Mg1 Si2 C39 91.68(14)
Si5 Mg1 Si2 C39 -25.72(14)
Si3 Mg1 Si2 C39 127.59(19)
Si1 Mg1 Si2 C39 168.19(14)
N1 Mg1 Si2 C40 67.4(2)
N2 Mg1 Si2 C40 0.2(2)
N3 Mg1 Si2 C40 -153.9(2)
Si6 Mg1 Si2 C40 179.75(18)
Si4 Mg1 Si2 C40 -8.68(19)
Si5 Mg1 Si2 C40 -126.09(18)
Si3 Mg1 Si2 C40 27.2(2)
Si1 Mg1 Si2 C40 67.83(18)
N1 Mg1 Si2 C38 -89.2(2)
N2 Mg1 Si2 C38 -156.4(2)
N3 Mg1 Si2 C38 49.50(18)
Si6 Mg1 Si2 C38 23.19(16)
Si4 Mg1 Si2 C38 -165.25(16)
Si5 Mg1 Si2 C38 77.35(16)
Si3 Mg1 Si2 C38 -129.34(19)
Si1 Mg1 Si2 C38 -88.74(16)
N1 Mg1 Si3 N2 -68.6(2)
N3 Mg1 Si3 N2 137.2(2)
Si6 Mg1 Si3 N2 164.99(18)
Si4 Mg1 Si3 N2 -1.29(17)
Si5 Mg1 Si3 N2 110.64(18)
Si2 Mg1 Si3 N2 -43.9(2)
Si1 Mg1 Si3 N2 -78.05(17)
N1 Mg1 Si3 C41 100.78(18)
N2 Mg1 Si3 C41 169.4(2)
N3 Mg1 Si3 C41 -53.38(15)
Si6 Mg1 Si3 C41 -25.62(13)
Si4 Mg1 Si3 C41 168.11(13)
Si5 Mg1 Si3 C41 -79.97(13)
Si2 Mg1 Si3 C41 125.46(18)
Si1 Mg1 Si3 C41 91.35(13)
N1 Mg1 Si3 C43 0.3(2)
N2 Mg1 Si3 C43 68.9(2)
N3 Mg1 Si3 C43 -153.83(18)
Si6 Mg1 Si3 C43 -126.07(16)
Si4 Mg1 Si3 C43 67.66(16)
Si5 Mg1 Si3 C43 179.58(16)
Si2 Mg1 Si3 C43 25.0(2)
Si1 Mg1 Si3 C43 -9.10(17)
N1 Mg1 Si3 C42 -157.49(18)
N2 Mg1 Si3 C42 -88.9(2)
N3 Mg1 Si3 C42 48.35(17)
Si6 Mg1 Si3 C42 76.11(15)
Si4 Mg1 Si3 C42 -90.17(15)
Si5 Mg1 Si3 C42 21.76(15)
Si2 Mg1 Si3 C42 -132.82(18)
Si1 Mg1 Si3 C42 -166.93(14)
N1 Mg1 Si4 N2 139.3(2)
N3 Mg1 Si4 N2 -65.9(2)
Si6 Mg1 Si4 N2 -37.6(2)
Si5 Mg1 Si4 N2 -77.35(17)
Si3 Mg1 Si4 N2 1.28(17)
Si2 Mg1 Si4 N2 166.42(18)
Si1 Mg1 Si4 N2 113.67(18)
N1 Mg1 Si4 C46 -58.01(16)
N2 Mg1 Si4 C46 162.6(2)
N3 Mg1 Si4 C46 96.76(18)
Si6 Mg1 Si4 C46 125.07(18)
Si5 Mg1 Si4 C46 85.29(13)
Si3 Mg1 Si4 C46 163.92(13)
Si2 Mg1 Si4 C46 -30.94(13)
Si1 Mg1 Si4 C46 -83.69(13)
N1 Mg1 Si4 C45 45.84(17)
N2 Mg1 Si4 C45 -93.5(2)
N3 Mg1 Si4 C45 -159.39(18)
Si6 Mg1 Si4 C45 -131.08(18)
Si5 Mg1 Si4 C45 -170.86(14)
Si3 Mg1 Si4 C45 -92.23(14)
Si2 Mg1 Si4 C45 72.91(15)
Si1 Mg1 Si4 C45 20.16(14)
N1 Mg1 Si4 C44 -159.1(2)
N2 Mg1 Si4 C44 61.6(3)
N3 Mg1 Si4 C44 -4.3(2)
Si6 Mg1 Si4 C44 24.0(2)
Si5 Mg1 Si4 C44 -15.76(19)
Si3 Mg1 Si4 C44 62.87(18)
Si2 Mg1 Si4 C44 -131.99(18)
Si1 Mg1 Si4 C44 175.26(18)
N1 Mg1 Si5 N3 -72.1(2)
N2 Mg1 Si5 N3 134.83(19)
Si6 Mg1 Si5 N3 -1.36(17)
Si4 Mg1 Si5 N3 162.39(18)
Si3 Mg1 Si5 N3 108.67(17)
Si2 Mg1 Si5 N3 -80.62(17)
Si1 Mg1 Si5 N3 -48.6(2)
N1 Mg1 Si5 C48 0.6(2)
N2 Mg1 Si5 C48 -152.50(18)
N3 Mg1 Si5 C48 72.7(2)
Si6 Mg1 Si5 C48 71.31(16)
Si4 Mg1 Si5 C48 -124.94(16)
Si3 Mg1 Si5 C48 -178.66(16)
Si2 Mg1 Si5 C48 -7.95(17)
Si1 Mg1 Si5 C48 24.1(2)
N1 Mg1 Si5 C47 100.80(18)
N2 Mg1 Si5 C47 -52.29(16)
N3 Mg1 Si5 C47 172.9(2)
Si6 Mg1 Si5 C47 171.51(14)
Si4 Mg1 Si5 C47 -24.74(14)
Si3 Mg1 Si5 C47 -78.45(13)
Si2 Mg1 Si5 C47 92.26(14)
Si1 Mg1 Si5 C47 124.27(18)
N1 Mg1 Si5 C49 -157.90(18)
N2 Mg1 Si5 C49 49.01(17)
N3 Mg1 Si5 C49 -85.8(2)
Si6 Mg1 Si5 C49 -87.19(15)
Si4 Mg1 Si5 C49 76.56(15)
Si3 Mg1 Si5 C49 22.85(15)
Si2 Mg1 Si5 C49 -166.44(15)
Si1 Mg1 Si5 C49 -134.43(18)
N1 Mg1 Si6 N3 137.26(19)
N2 Mg1 Si6 N3 -69.0(2)
Si4 Mg1 Si6 N3 -45.8(2)
Si5 Mg1 Si6 N3 1.35(17)
Si3 Mg1 Si6 N3 -78.55(17)
Si2 Mg1 Si6 N3 111.46(17)
Si1 Mg1 Si6 N3 164.65(18)
N1 Mg1 Si6 C52 -53.57(15)
N2 Mg1 Si6 C52 100.18(18)
N3 Mg1 Si6 C52 169.2(2)
Si4 Mg1 Si6 C52 123.34(18)
Si5 Mg1 Si6 C52 170.52(13)
Si3 Mg1 Si6 C52 90.62(13)
Si2 Mg1 Si6 C52 -79.37(13)
Si1 Mg1 Si6 C52 -26.18(13)
N1 Mg1 Si6 C51 -153.25(19)
N2 Mg1 Si6 C51 0.5(2)
N3 Mg1 Si6 C51 69.5(2)
Si4 Mg1 Si6 C51 23.7(2)
Si5 Mg1 Si6 C51 70.84(17)
Si3 Mg1 Si6 C51 -9.06(18)
Si2 Mg1 Si6 C51 -179.06(17)
Si1 Mg1 Si6 C51 -125.87(17)
N1 Mg1 Si6 C50 48.15(19)
N2 Mg1 Si6 C50 -158.11(19)
N3 Mg1 Si6 C50 -89.1(2)
Si4 Mg1 Si6 C50 -134.95(19)
Si5 Mg1 Si6 C50 -87.76(16)
Si3 Mg1 Si6 C50 -167.66(16)
Si2 Mg1 Si6 C50 22.34(16)
Si1 Mg1 Si6 C50 75.53(16)
C35 Si1 N1 Si2 168.52(19)
C37 Si1 N1 Si2 -69.9(2)
C36 Si1 N1 Si2 49.8(3)
Mg1 Si1 N1 Si2 179.2(3)
C35 Si1 N1 Mg1 -10.7(2)
C37 Si1 N1 Mg1 110.9(2)
C36 Si1 N1 Mg1 -129.4(2)
C39 Si2 N1 Si1 167.84(19)
C40 Si2 N1 Si1 49.6(2)
C38 Si2 N1 Si1 -70.9(2)
Mg1 Si2 N1 Si1 -179.2(3)
C39 Si2 N1 Mg1 -13.0(2)
C40 Si2 N1 Mg1 -131.20(19)
C38 Si2 N1 Mg1 108.2(2)
N2 Mg1 N1 Si1 -49.6(2)
N3 Mg1 N1 Si1 130.39(16)
Si6 Mg1 N1 Si1 108.77(15)
Si4 Mg1 N1 Si1 -70.10(16)
Si5 Mg1 N1 Si1 161.29(10)
Si3 Mg1 N1 Si1 -19.8(2)
Si2 Mg1 N1 Si1 179.2(3)
N2 Mg1 N1 Si2 131.21(16)
N3 Mg1 N1 Si2 -48.8(2)
Si6 Mg1 N1 Si2 -70.43(16)
Si4 Mg1 N1 Si2 110.70(15)
Si5 Mg1 N1 Si2 -17.9(2)
Si3 Mg1 N1 Si2 161.05(10)
Si1 Mg1 N1 Si2 -179.2(3)
C41 Si3 N2 Si4 166.45(19)
C43 Si3 N2 Si4 47.9(2)
C42 Si3 N2 Si4 -73.7(2)
Mg1 Si3 N2 Si4 177.6(3)
C41 Si3 N2 Mg1 -11.2(2)
C43 Si3 N2 Mg1 -129.71(18)
C42 Si3 N2 Mg1 108.66(19)
C46 Si4 N2 Si3 164.07(19)
C45 Si4 N2 Si3 -74.6(2)
C44 Si4 N2 Si3 45.4(2)
Mg1 Si4 N2 Si3 -177.7(3)
C46 Si4 N2 Mg1 -18.3(2)
C45 Si4 N2 Mg1 103.0(2)
C44 Si4 N2 Mg1 -136.92(18)
N1 Mg1 N2 Si3 129.88(16)
N3 Mg1 N2 Si3 -50.1(2)
Si6 Mg1 N2 Si3 -20.0(2)
Si4 Mg1 N2 Si3 177.7(3)
Si5 Mg1 N2 Si3 -72.35(16)
Si2 Mg1 N2 Si3 159.34(10)
Si1 Mg1 N2 Si3 108.95(15)
N1 Mg1 N2 Si4 -47.9(2)
N3 Mg1 N2 Si4 132.17(16)
Si6 Mg1 N2 Si4 162.25(10)
Si5 Mg1 N2 Si4 109.92(15)
Si3 Mg1 N2 Si4 -177.7(3)
Si2 Mg1 N2 Si4 -18.4(2)
Si1 Mg1 N2 Si4 -68.78(16)
C52 Si6 N3 Si5 171.14(19)
C51 Si6 N3 Si5 52.4(2)
C50 Si6 N3 Si5 -68.7(3)
Mg1 Si6 N3 Si5 -177.5(3)
C52 Si6 N3 Mg1 -11.4(2)
C51 Si6 N3 Mg1 -130.16(18)
C50 Si6 N3 Mg1 108.7(2)
C48 Si5 N3 Si6 51.1(2)
C47 Si5 N3 Si6 170.0(2)
C49 Si5 N3 Si6 -70.6(2)
Mg1 Si5 N3 Si6 177.5(3)
C48 Si5 N3 Mg1 -126.41(18)
C47 Si5 N3 Mg1 -7.5(2)
C49 Si5 N3 Mg1 111.96(19)
N1 Mg1 N3 Si6 -50.6(2)
N2 Mg1 N3 Si6 129.36(16)
Si4 Mg1 N3 Si6 158.54(10)
Si5 Mg1 N3 Si6 -177.6(3)
Si3 Mg1 N3 Si6 108.23(15)
Si2 Mg1 N3 Si6 -71.34(16)
Si1 Mg1 N3 Si6 -20.8(2)
N1 Mg1 N3 Si5 126.98(17)
N2 Mg1 N3 Si5 -53.0(2)
Si6 Mg1 N3 Si5 177.6(3)
Si4 Mg1 N3 Si5 -23.9(2)
Si3 Mg1 N3 Si5 -74.17(16)
Si2 Mg1 N3 Si5 106.25(15)
Si1 Mg1 N3 Si5 156.77(11)
C9 Fe1 C1 C2 168.4(3)
C10 Fe1 C1 C2 -157.8(2)
C8 Fe1 C1 C2 -44.2(8)
C6 Fe1 C1 C2 -115.0(3)
C3 Fe1 C1 C2 37.4(2)
C4 Fe1 C1 C2 81.3(3)
C5 Fe1 C1 C2 118.7(4)
C7 Fe1 C1 C2 -74.1(3)
C9 Fe1 C1 C5 49.7(5)
C10 Fe1 C1 C5 83.5(3)
C8 Fe1 C1 C5 -162.9(6)
C6 Fe1 C1 C5 126.4(3)
C2 Fe1 C1 C5 -118.7(4)
C3 Fe1 C1 C5 -81.3(3)
C4 Fe1 C1 C5 -37.4(2)
C7 Fe1 C1 C5 167.2(3)
C5 C1 C2 C3 0.4(4)
Fe1 C1 C2 C3 -59.3(3)
C5 C1 C2 Fe1 59.7(3)
C9 Fe1 C2 C1 -158.8(6)
C10 Fe1 C2 C1 46.6(5)
C8 Fe1 C2 C1 166.8(3)
C6 Fe1 C2 C1 82.6(3)
C3 Fe1 C2 C1 -119.9(4)
C4 Fe1 C2 C1 -81.9(3)
C5 Fe1 C2 C1 -38.3(2)
C7 Fe1 C2 C1 125.9(3)
C9 Fe1 C2 C3 -39.0(8)
C10 Fe1 C2 C3 166.5(3)
C8 Fe1 C2 C3 -73.3(3)
C6 Fe1 C2 C3 -157.5(2)
C1 Fe1 C2 C3 119.9(4)
C4 Fe1 C2 C3 37.9(2)
C5 Fe1 C2 C3 81.6(3)
C7 Fe1 C2 C3 -114.3(3)
C1 C2 C3 C4 -0.2(4)
Fe1 C2 C3 C4 -59.7(3)
C1 C2 C3 Fe1 59.5(3)
C9 Fe1 C3 C2 168.5(3)
C10 Fe1 C3 C2 -156.2(6)
C8 Fe1 C3 C2 127.4(3)
C6 Fe1 C3 C2 48.7(5)
C1 Fe1 C3 C2 -37.0(2)
C4 Fe1 C3 C2 -118.8(4)
C5 Fe1 C3 C2 -81.2(3)
C7 Fe1 C3 C2 84.2(3)
C9 Fe1 C3 C4 -72.7(3)
C10 Fe1 C3 C4 -37.4(8)
C8 Fe1 C3 C4 -113.8(3)
C6 Fe1 C3 C4 167.5(4)
C2 Fe1 C3 C4 118.8(4)
C1 Fe1 C3 C4 81.8(3)
C5 Fe1 C3 C4 37.6(2)
C7 Fe1 C3 C4 -157.0(3)
C2 C3 C4 C5 0.0(4)
Fe1 C3 C4 C5 -59.6(3)
C2 C3 C4 Fe1 59.6(3)
C9 Fe1 C4 C5 -113.8(3)
C10 Fe1 C4 C5 -72.5(3)
C8 Fe1 C4 C5 -156.1(3)
C6 Fe1 C4 C5 -40.4(7)
C2 Fe1 C4 C5 81.2(3)
C3 Fe1 C4 C5 119.0(4)
C1 Fe1 C4 C5 37.8(3)
C7 Fe1 C4 C5 169.2(4)
C9 Fe1 C4 C3 127.2(3)
C10 Fe1 C4 C3 168.5(3)
C8 Fe1 C4 C3 84.9(3)
C6 Fe1 C4 C3 -159.4(6)
C2 Fe1 C4 C3 -37.9(3)
C1 Fe1 C4 C3 -81.2(3)
C5 Fe1 C4 C3 -119.0(4)
C7 Fe1 C4 C3 50.2(5)
C3 C4 C5 C1 0.3(4)
Fe1 C4 C5 C1 -59.2(3)
C3 C4 C5 Fe1 59.4(3)
C2 C1 C5 C4 -0.4(4)
Fe1 C1 C5 C4 59.3(3)
C2 C1 C5 Fe1 -59.7(3)
C9 Fe1 C5 C4 83.9(3)
C10 Fe1 C5 C4 126.7(3)
C8 Fe1 C5 C4 51.0(5)
C6 Fe1 C5 C4 167.3(3)
C2 Fe1 C5 C4 -81.8(3)
C3 Fe1 C5 C4 -37.9(3)
C1 Fe1 C5 C4 -119.4(4)
C7 Fe1 C5 C4 -161.6(6)
C9 Fe1 C5 C1 -156.7(3)
C10 Fe1 C5 C1 -114.0(3)
C8 Fe1 C5 C1 170.4(4)
C6 Fe1 C5 C1 -73.4(3)
C2 Fe1 C5 C1 37.6(3)
C3 Fe1 C5 C1 81.5(3)
C4 Fe1 C5 C1 119.4(4)
C7 Fe1 C5 C1 -42.2(8)
C9 Fe1 C6 C10 38.1(2)
C8 Fe1 C6 C10 81.5(3)
C2 Fe1 C6 C10 -155.7(3)
C3 Fe1 C6 C10 170.2(4)
C1 Fe1 C6 C10 -113.6(3)
C4 Fe1 C6 C10 -41.0(7)
C5 Fe1 C6 C10 -72.5(3)
C7 Fe1 C6 C10 119.5(4)
C9 Fe1 C6 C7 -81.4(3)
C10 Fe1 C6 C7 -119.5(4)
C8 Fe1 C6 C7 -38.0(3)
C2 Fe1 C6 C7 84.8(3)
C3 Fe1 C6 C7 50.7(5)
C1 Fe1 C6 C7 126.9(3)
C4 Fe1 C6 C7 -160.5(6)
C5 Fe1 C6 C7 168.0(3)
C9 Fe1 C6 K1 -19.09(18)
C10 Fe1 C6 K1 -57.2(2)
C8 Fe1 C6 K1 24.36(19)
C2 Fe1 C6 K1 147.11(19)
C3 Fe1 C6 K1 113.0(4)
C1 Fe1 C6 K1 -170.76(19)
C4 Fe1 C6 K1 -98.1(6)
C5 Fe1 C6 K1 -129.7(2)
C7 Fe1 C6 K1 62.3(2)
C12 K1 C6 C10 -178.6(3)
C11 K1 C6 C10 169.0(2)
C9 K1 C6 C10 -37.3(2)
C15 K1 C6 C10 143.1(2)
C13 K1 C6 C10 163.4(3)
C14 K1 C6 C10 139.9(3)
C8 K1 C6 C10 -75.4(3)
C31 K1 C6 C10 -52.4(3)
C7 K1 C6 C10 -111.9(4)
C24 K1 C6 C10 28.5(3)
C12 K1 C6 C7 -66.7(3)
C11 K1 C6 C7 -79.1(3)
C10 K1 C6 C7 111.9(4)
C9 K1 C6 C7 74.6(3)
C15 K1 C6 C7 -105.0(3)
C13 K1 C6 C7 -84.7(3)
C14 K1 C6 C7 -108.2(3)
C8 K1 C6 C7 36.5(2)
C31 K1 C6 C7 59.5(3)
C24 K1 C6 C7 140.4(3)
C12 K1 C6 Fe1 -124.5(2)
C11 K1 C6 Fe1 -136.9(2)
C10 K1 C6 Fe1 54.1(2)
C9 K1 C6 Fe1 16.80(16)
C15 K1 C6 Fe1 -162.8(2)
C13 K1 C6 Fe1 -142.5(2)
C14 K1 C6 Fe1 -166.0(2)
C8 K1 C6 Fe1 -21.28(17)
C31 K1 C6 Fe1 1.7(3)
C7 K1 C6 Fe1 -57.8(2)
C24 K1 C6 Fe1 82.6(2)
C10 C6 C7 C8 0.4(4)
Fe1 C6 C7 C8 59.3(3)
K1 C6 C7 C8 -71.1(3)
C10 C6 C7 Fe1 -59.0(3)
K1 C6 C7 Fe1 -130.40(14)
C10 C6 C7 K1 71.4(3)
Fe1 C6 C7 K1 130.40(14)
C9 Fe1 C7 C8 -37.0(2)
C10 Fe1 C7 C8 -81.0(3)
C6 Fe1 C7 C8 -118.5(4)
C2 Fe1 C7 C8 127.8(3)
C3 Fe1 C7 C8 84.7(3)
C1 Fe1 C7 C8 168.7(3)
C4 Fe1 C7 C8 49.6(5)
C5 Fe1 C7 C8 -157.9(6)
C9 Fe1 C7 C6 81.5(3)
C10 Fe1 C7 C6 37.5(2)
C8 Fe1 C7 C6 118.5(4)
C2 Fe1 C7 C6 -113.7(3)
C3 Fe1 C7 C6 -156.8(3)
C1 Fe1 C7 C6 -72.8(3)
C4 Fe1 C7 C6 168.1(4)
C5 Fe1 C7 C6 -39.4(8)
C9 Fe1 C7 K1 23.50(17)
C10 Fe1 C7 K1 -20.52(17)
C8 Fe1 C7 K1 60.5(3)
C6 Fe1 C7 K1 -58.0(2)
C2 Fe1 C7 K1 -171.74(17)
C3 Fe1 C7 K1 145.21(18)
C1 Fe1 C7 K1 -130.9(2)
C4 Fe1 C7 K1 110.1(4)
C5 Fe1 C7 K1 -97.5(7)
C12 K1 C7 C8 -138.7(3)
C11 K1 C7 C8 -140.4(3)
C10 K1 C7 C8 74.9(3)
C9 K1 C7 C8 35.9(2)
C6 K1 C7 C8 111.9(4)
C15 K1 C7 C8 -166.0(3)
C13 K1 C7 C8 -163.8(3)
C14 K1 C7 C8 -179.5(3)
C31 K1 C7 C8 -21.2(3)
C24 K1 C7 C8 61.2(3)
C12 K1 C7 C6 109.4(3)
C11 K1 C7 C6 107.7(3)
C10 K1 C7 C6 -37.0(2)
C9 K1 C7 C6 -76.0(3)
C15 K1 C7 C6 82.1(3)
C13 K1 C7 C6 84.3(3)
C14 K1 C7 C6 68.6(3)
C8 K1 C7 C6 -111.9(4)
C31 K1 C7 C6 -133.1(3)
C24 K1 C7 C6 -50.7(3)
C12 K1 C7 Fe1 164.6(2)
C11 K1 C7 Fe1 162.90(19)
C10 K1 C7 Fe1 18.24(15)
C9 K1 C7 Fe1 -20.77(15)
C6 K1 C7 Fe1 55.2(2)
C15 K1 C7 Fe1 137.34(19)
C13 K1 C7 Fe1 139.6(2)
C14 K1 C7 Fe1 123.8(2)
C8 K1 C7 Fe1 -56.7(3)
C31 K1 C7 Fe1 -77.9(2)
C24 K1 C7 Fe1 4.5(3)
C6 C7 C8 C9 -0.3(4)
Fe1 C7 C8 C9 59.0(3)
K1 C7 C8 C9 -70.2(3)
C6 C7 C8 Fe1 -59.4(3)
K1 C7 C8 Fe1 -129.18(14)
C6 C7 C8 K1 69.8(3)
Fe1 C7 C8 K1 129.18(14)
C10 Fe1 C8 C9 -37.9(2)
C6 Fe1 C8 C9 -81.9(3)
C2 Fe1 C8 C9 167.2(2)
C3 Fe1 C8 C9 126.1(3)
C1 Fe1 C8 C9 -157.8(6)
C4 Fe1 C8 C9 82.8(3)
C5 Fe1 C8 C9 47.4(5)
C7 Fe1 C8 C9 -120.0(4)
C9 Fe1 C8 C7 120.0(4)
C10 Fe1 C8 C7 82.1(3)
C6 Fe1 C8 C7 38.2(2)
C2 Fe1 C8 C7 -72.7(3)
C3 Fe1 C8 C7 -113.9(3)
C1 Fe1 C8 C7 -37.7(8)
C4 Fe1 C8 C7 -157.2(2)
C5 Fe1 C8 C7 167.4(4)
C9 Fe1 C8 K1 58.3(2)
C10 Fe1 C8 K1 20.40(18)
C6 Fe1 C8 K1 -23.57(18)
C2 Fe1 C8 K1 -134.5(2)
C3 Fe1 C8 K1 -175.64(19)
C1 Fe1 C8 K1 -99.5(7)
C4 Fe1 C8 K1 141.07(19)
C5 Fe1 C8 K1 105.7(4)
C7 Fe1 C8 K1 -61.7(2)
C12 K1 C8 C9 153.4(3)
C11 K1 C8 C9 159.7(3)
C10 K1 C8 C9 37.2(2)
C6 K1 C8 C9 76.3(3)
C15 K1 C8 C9 131.5(3)
C13 K1 C8 C9 128.2(3)
C14 K1 C8 C9 113.8(3)
C31 K1 C8 C9 -86.1(3)
C7 K1 C8 C9 113.3(4)
C24 K1 C8 C9 -19.0(3)
C12 K1 C8 C7 40.1(3)
C11 K1 C8 C7 46.4(3)
C10 K1 C8 C7 -76.1(3)
C9 K1 C8 C7 -113.3(4)
C6 K1 C8 C7 -37.0(2)
C15 K1 C8 C7 18.2(3)
C13 K1 C8 C7 14.9(3)
C14 K1 C8 C7 0.6(3)
C31 K1 C8 C7 160.6(3)
C24 K1 C8 C7 -132.3(3)
C12 K1 C8 Fe1 98.0(2)
C11 K1 C8 Fe1 104.3(2)
C10 K1 C8 Fe1 -18.18(16)
C9 K1 C8 Fe1 -55.4(2)
C6 K1 C8 Fe1 20.91(16)
C15 K1 C8 Fe1 76.1(3)
C13 K1 C8 Fe1 72.8(2)
C14 K1 C8 Fe1 58.5(2)
C31 K1 C8 Fe1 -141.5(2)
C7 K1 C8 Fe1 57.9(2)
C24 K1 C8 Fe1 -74.4(2)
C7 C8 C9 C10 0.2(4)
Fe1 C8 C9 C10 59.5(3)
K1 C8 C9 C10 -71.4(3)
C7 C8 C9 Fe1 -59.3(3)
K1 C8 C9 Fe1 -130.93(14)
C7 C8 C9 K1 71.6(3)
Fe1 C8 C9 K1 130.93(14)
C10 Fe1 C9 C8 119.2(4)
C6 Fe1 C9 C8 81.3(3)
C2 Fe1 C9 C8 -43.3(8)
C3 Fe1 C9 C8 -74.3(3)
C1 Fe1 C9 C8 167.6(4)
C4 Fe1 C9 C8 -115.1(3)
C5 Fe1 C9 C8 -157.6(3)
C7 Fe1 C9 C8 37.3(2)
C8 Fe1 C9 C10 -119.2(4)
C6 Fe1 C9 C10 -38.0(2)
C2 Fe1 C9 C10 -162.5(6)
C3 Fe1 C9 C10 166.5(3)
C1 Fe1 C9 C10 48.4(5)
C4 Fe1 C9 C10 125.7(3)
C5 Fe1 C9 C10 83.1(3)
C7 Fe1 C9 C10 -82.0(3)
C10 Fe1 C9 K1 57.2(2)
C8 Fe1 C9 K1 -62.1(3)
C6 Fe1 C9 K1 19.22(18)
C2 Fe1 C9 K1 -105.4(7)
C3 Fe1 C9 K1 -136.3(2)
C1 Fe1 C9 K1 105.6(4)
C4 Fe1 C9 K1 -177.14(18)
C5 Fe1 C9 K1 140.30(19)
C7 Fe1 C9 K1 -24.78(18)
C12 K1 C9 C8 -30.2(3)
C11 K1 C9 C8 -30.1(4)
C10 K1 C9 C8 -112.0(4)
C6 K1 C9 C8 -74.8(3)
C15 K1 C9 C8 -74.1(3)
C13 K1 C9 C8 -55.0(3)
C14 K1 C9 C8 -78.0(3)
C31 K1 C9 C8 93.6(3)
C7 K1 C9 C8 -36.1(2)
C24 K1 C9 C8 162.9(3)
C12 K1 C9 C10 81.8(3)
C11 K1 C9 C10 82.0(3)
C6 K1 C9 C10 37.3(2)
C15 K1 C9 C10 37.9(4)
C13 K1 C9 C10 57.1(3)
C14 K1 C9 C10 34.1(3)
C8 K1 C9 C10 112.0(4)
C31 K1 C9 C10 -154.4(3)
C7 K1 C9 C10 75.9(3)
C24 K1 C9 C10 -85.1(3)
C12 K1 C9 Fe1 27.6(3)
C11 K1 C9 Fe1 27.7(3)
C10 K1 C9 Fe1 -54.2(2)
C6 K1 C9 Fe1 -16.99(16)
C15 K1 C9 Fe1 -16.3(3)
C13 K1 C9 Fe1 2.8(2)
C14 K1 C9 Fe1 -20.2(3)
C8 K1 C9 Fe1 57.8(3)
C31 K1 C9 Fe1 151.4(2)
C7 K1 C9 Fe1 21.69(16)
C24 K1 C9 Fe1 -139.3(2)
C7 C6 C10 C9 -0.3(4)
Fe1 C6 C10 C9 -59.6(3)
K1 C6 C10 C9 73.4(3)
C7 C6 C10 Fe1 59.3(3)
K1 C6 C10 Fe1 132.99(14)
C7 C6 C10 K1 -73.7(3)
Fe1 C6 C10 K1 -132.99(14)
C8 C9 C10 C6 0.0(4)
Fe1 C9 C10 C6 59.9(3)
K1 C9 C10 C6 -73.5(3)
C8 C9 C10 Fe1 -59.8(3)
K1 C9 C10 Fe1 -133.36(14)
C8 C9 C10 K1 73.5(3)
Fe1 C9 C10 K1 133.36(14)
C9 Fe1 C10 C6 -118.7(4)
C8 Fe1 C10 C6 -81.3(3)
C2 Fe1 C10 C6 51.7(5)
C3 Fe1 C10 C6 -163.4(6)
C1 Fe1 C10 C6 84.0(3)
C4 Fe1 C10 C6 167.1(2)
C5 Fe1 C10 C6 126.9(3)
C7 Fe1 C10 C6 -37.6(2)
C8 Fe1 C10 C9 37.4(3)
C6 Fe1 C10 C9 118.7(4)
C2 Fe1 C10 C9 170.4(4)
C3 Fe1 C10 C9 -44.7(8)
C1 Fe1 C10 C9 -157.3(3)
C4 Fe1 C10 C9 -74.2(3)
C5 Fe1 C10 C9 -114.5(3)
C7 Fe1 C10 C9 81.1(3)
C9 Fe1 C10 K1 -59.0(3)
C8 Fe1 C10 K1 -21.68(19)
C6 Fe1 C10 K1 59.7(2)
C2 Fe1 C10 K1 111.4(4)
C3 Fe1 C10 K1 -103.7(7)
C1 Fe1 C10 K1 143.66(19)
C4 Fe1 C10 K1 -133.2(2)
C5 Fe1 C10 K1 -173.48(19)
C7 Fe1 C10 K1 22.08(18)
C12 K1 C10 C6 1.5(3)
C11 K1 C10 C6 -14.5(3)
C9 K1 C10 C6 111.1(4)
C15 K1 C10 C6 -44.1(3)
C13 K1 C10 C6 -15.2(3)
C14 K1 C10 C6 -39.6(3)
C8 K1 C10 C6 74.8(3)
C31 K1 C10 C6 138.7(2)
C7 K1 C10 C6 36.7(2)
C24 K1 C10 C6 -153.8(3)
C12 K1 C10 C9 -109.6(3)
C11 K1 C10 C9 -125.6(3)
C6 K1 C10 C9 -111.1(4)
C15 K1 C10 C9 -155.1(2)
C13 K1 C10 C9 -126.3(3)
C14 K1 C10 C9 -150.7(3)
C8 K1 C10 C9 -36.2(2)
C31 K1 C10 C9 27.7(3)
C7 K1 C10 C9 -74.4(3)
C24 K1 C10 C9 95.1(3)
C12 K1 C10 Fe1 -54.4(2)
C11 K1 C10 Fe1 -70.4(3)
C9 K1 C10 Fe1 55.2(3)
C6 K1 C10 Fe1 -55.9(2)
C15 K1 C10 Fe1 -100.0(2)
C13 K1 C10 Fe1 -71.1(2)
C14 K1 C10 Fe1 -95.5(2)
C8 K1 C10 Fe1 18.93(17)
C31 K1 C10 Fe1 82.8(2)
C7 K1 C10 Fe1 -19.26(16)
C24 K1 C10 Fe1 150.3(2)
C13 Fe2 C11 C15 81.2(3)
C16 Fe2 C11 C15 -128.4(3)
C12 Fe2 C11 C15 118.9(4)
C14 Fe2 C11 C15 37.5(3)
C17 Fe2 C11 C15 -169.0(3)
C20 Fe2 C11 C15 -85.8(3)
C19 Fe2 C11 C15 -52.0(5)
C18 Fe2 C11 C15 160.8(7)
C13 Fe2 C11 C12 -37.7(3)
C16 Fe2 C11 C12 112.7(3)
C15 Fe2 C11 C12 -118.9(4)
C14 Fe2 C11 C12 -81.4(3)
C17 Fe2 C11 C12 72.1(4)
C20 Fe2 C11 C12 155.3(3)
C19 Fe2 C11 C12 -170.9(4)
C18 Fe2 C11 C12 41.9(9)
C13 Fe2 C11 K1 20.0(2)
C16 Fe2 C11 K1 170.3(2)
C15 Fe2 C11 K1 -61.2(3)
C12 Fe2 C11 K1 57.6(3)
C14 Fe2 C11 K1 -23.7(2)
C17 Fe2 C11 K1 129.8(2)
C20 Fe2 C11 K1 -147.0(2)
C19 Fe2 C11 K1 -113.2(4)
C18 Fe2 C11 K1 99.6(8)
C12 K1 C11 C15 -111.1(4)
C10 K1 C11 C15 -75.2(3)
C9 K1 C11 C15 -111.3(3)
C6 K1 C11 C15 -81.8(3)
C13 K1 C11 C15 -74.1(3)
C14 K1 C11 C15 -36.0(3)
C8 K1 C11 C15 -125.6(3)
C31 K1 C11 C15 131.4(3)
C7 K1 C11 C15 -107.3(3)
C24 K1 C11 C15 52.9(3)
C10 K1 C11 C12 35.9(4)
C9 K1 C11 C12 -0.2(4)
C6 K1 C11 C12 29.4(3)
C15 K1 C11 C12 111.1(4)
C13 K1 C11 C12 37.0(3)
C14 K1 C11 C12 75.1(3)
C8 K1 C11 C12 -14.5(3)
C31 K1 C11 C12 -117.5(3)
C7 K1 C11 C12 3.8(3)
C24 K1 C11 C12 164.1(3)
C12 K1 C11 Fe2 -54.4(3)
C10 K1 C11 Fe2 -18.5(4)
C9 K1 C11 Fe2 -54.7(4)
C6 K1 C11 Fe2 -25.1(3)
C15 K1 C11 Fe2 56.7(3)
C13 K1 C11 Fe2 -17.4(2)
C14 K1 C11 Fe2 20.7(2)
C8 K1 C11 Fe2 -68.9(3)
C31 K1 C11 Fe2 -171.9(2)
C7 K1 C11 Fe2 -50.6(3)
C24 K1 C11 Fe2 109.6(3)
C15 C11 C12 C13 -0.4(5)
Fe2 C11 C12 C13 59.1(3)
K1 C11 C12 C13 -74.7(3)
C15 C11 C12 Fe2 -59.5(3)
K1 C11 C12 Fe2 -133.74(17)
C15 C11 C12 K1 74.3(3)
Fe2 C11 C12 K1 133.74(17)
C16 Fe2 C12 C13 156.0(3)
C15 Fe2 C12 C13 -81.3(3)
C11 Fe2 C12 C13 -119.0(4)
C14 Fe2 C12 C13 -37.7(3)
C17 Fe2 C12 C13 113.0(3)
C20 Fe2 C12 C13 -170.3(4)
C19 Fe2 C12 C13 42.9(9)
C18 Fe2 C12 C13 73.1(4)
C13 Fe2 C12 C11 119.0(4)
C16 Fe2 C12 C11 -85.0(3)
C15 Fe2 C12 C11 37.7(3)
C14 Fe2 C12 C11 81.3(3)
C17 Fe2 C12 C11 -128.0(3)
C20 Fe2 C12 C11 -51.4(5)
C19 Fe2 C12 C11 161.9(7)
C18 Fe2 C12 C11 -167.9(3)
C13 Fe2 C12 K1 61.2(3)
C16 Fe2 C12 K1 -142.8(2)
C15 Fe2 C12 K1 -20.1(2)
C11 Fe2 C12 K1 -57.8(3)
C14 Fe2 C12 K1 23.5(2)
C17 Fe2 C12 K1 174.2(2)
C20 Fe2 C12 K1 -109.2(4)
C19 Fe2 C12 K1 104.0(8)
C18 Fe2 C12 K1 134.3(2)
C11 K1 C12 C13 110.8(4)
C10 K1 C12 C13 -42.0(3)
C9 K1 C12 C13 -69.3(3)
C6 K1 C12 C13 -41.4(3)
C15 K1 C12 C13 74.0(3)
C14 K1 C12 C13 35.9(3)
C8 K1 C12 C13 -81.7(3)
C31 K1 C12 C13 -174.9(3)
C7 K1 C12 C13 -65.3(3)
C24 K1 C12 C13 85.1(4)
C10 K1 C12 C11 -152.8(3)
C9 K1 C12 C11 179.8(3)
C6 K1 C12 C11 -152.2(3)
C15 K1 C12 C11 -36.9(3)
C13 K1 C12 C11 -110.8(4)
C14 K1 C12 C11 -74.9(3)
C8 K1 C12 C11 167.5(3)
C31 K1 C12 C11 74.3(3)
C7 K1 C12 C11 -176.1(3)
C24 K1 C12 C11 -25.8(4)
C11 K1 C12 Fe2 54.5(3)
C10 K1 C12 Fe2 -98.4(3)
C9 K1 C12 Fe2 -125.7(2)
C6 K1 C12 Fe2 -97.7(3)
C15 K1 C12 Fe2 17.6(2)
C13 K1 C12 Fe2 -56.4(3)
C14 K1 C12 Fe2 -20.4(2)
C8 K1 C12 Fe2 -138.0(2)
C31 K1 C12 Fe2 128.7(2)
C7 K1 C12 Fe2 -121.7(3)
C24 K1 C12 Fe2 28.7(4)
C11 C12 C13 C14 1.0(5)
Fe2 C12 C13 C14 60.3(3)
K1 C12 C13 C14 -71.9(3)
C11 C12 C13 Fe2 -59.3(3)
K1 C12 C13 Fe2 -132.18(16)
C11 C12 C13 K1 72.9(3)
Fe2 C12 C13 K1 132.18(16)
C16 Fe2 C13 C14 -168.6(4)
C15 Fe2 C13 C14 -37.5(3)
C11 Fe2 C13 C14 -81.1(3)
C12 Fe2 C13 C14 -119.0(4)
C17 Fe2 C13 C14 156.4(3)
C20 Fe2 C13 C14 41.3(10)
C19 Fe2 C13 C14 73.0(4)
C18 Fe2 C13 C14 113.7(3)
C16 Fe2 C13 C12 -49.6(5)
C15 Fe2 C13 C12 81.5(3)
C11 Fe2 C13 C12 37.9(3)
C14 Fe2 C13 C12 119.0(4)
C17 Fe2 C13 C12 -84.7(3)
C20 Fe2 C13 C12 160.3(8)
C19 Fe2 C13 C12 -168.0(3)
C18 Fe2 C13 C12 -127.3(3)
C16 Fe2 C13 K1 -106.6(4)
C15 Fe2 C13 K1 24.5(2)
C11 Fe2 C13 K1 -19.1(2)
C12 Fe2 C13 K1 -57.0(3)
C14 Fe2 C13 K1 62.0(3)
C17 Fe2 C13 K1 -141.7(2)
C20 Fe2 C13 K1 103.3(8)
C19 Fe2 C13 K1 135.0(2)
C18 Fe2 C13 K1 175.7(2)
C12 K1 C13 C14 113.0(4)
C11 K1 C13 C14 75.2(3)
C10 K1 C13 C14 -105.6(3)
C9 K1 C13 C14 -126.9(3)
C6 K1 C13 C14 -112.7(3)
C15 K1 C13 C14 36.5(3)
C8 K1 C13 C14 -147.2(3)
C31 K1 C13 C14 120.8(3)
C7 K1 C13 C14 -140.4(3)
C24 K1 C13 C14 -14.9(4)
C11 K1 C13 C12 -37.8(3)
C10 K1 C13 C12 141.4(3)
C9 K1 C13 C12 120.1(3)
C6 K1 C13 C12 134.3(3)
C15 K1 C13 C12 -76.6(3)
C14 K1 C13 C12 -113.0(4)
C8 K1 C13 C12 99.8(3)
C31 K1 C13 C12 7.8(4)
C7 K1 C13 C12 106.6(3)
C24 K1 C13 C12 -127.9(3)
C12 K1 C13 Fe2 54.9(3)
C11 K1 C13 Fe2 17.1(2)
C10 K1 C13 Fe2 -163.7(2)
C9 K1 C13 Fe2 175.0(2)
C6 K1 C13 Fe2 -170.8(3)
C15 K1 C13 Fe2 -21.6(2)
C14 K1 C13 Fe2 -58.1(3)
C8 K1 C13 Fe2 154.7(2)
C31 K1 C13 Fe2 62.7(4)
C7 K1 C13 Fe2 161.6(3)
C24 K1 C13 Fe2 -73.0(3)
C12 C13 C14 C15 -1.2(5)
Fe2 C13 C14 C15 59.1(3)
K1 C13 C14 C15 -70.7(3)
C12 C13 C14 Fe2 -60.3(3)
K1 C13 C14 Fe2 -129.79(16)
C12 C13 C14 K1 69.5(3)
Fe2 C13 C14 K1 129.79(16)
C13 Fe2 C14 C15 -119.3(4)
C16 Fe2 C14 C15 37.8(9)
C11 Fe2 C14 C15 -37.5(3)
C12 Fe2 C14 C15 -81.6(3)
C17 Fe2 C14 C15 -168.5(4)
C20 Fe2 C14 C15 72.1(4)
C19 Fe2 C14 C15 112.8(3)
C18 Fe2 C14 C15 156.1(3)
C16 Fe2 C14 C13 157.1(8)
C15 Fe2 C14 C13 119.3(4)
C11 Fe2 C14 C13 81.8(3)
C12 Fe2 C14 C13 37.7(3)
C17 Fe2 C14 C13 -49.2(5)
C20 Fe2 C14 C13 -168.6(3)
C19 Fe2 C14 C13 -127.8(3)
C18 Fe2 C14 C13 -84.5(3)
C13 Fe2 C14 K1 -59.7(3)
C16 Fe2 C14 K1 97.5(8)
C15 Fe2 C14 K1 59.7(3)
C11 Fe2 C14 K1 22.2(2)
C12 Fe2 C14 K1 -21.9(2)
C17 Fe2 C14 K1 -108.8(4)
C20 Fe2 C14 K1 131.8(2)
C19 Fe2 C14 K1 172.5(2)
C18 Fe2 C14 K1 -144.2(2)
C12 K1 C14 C15 76.0(3)
C11 K1 C14 C15 36.5(3)
C10 K1 C14 C15 -171.1(3)
C9 K1 C14 C15 174.7(3)
C6 K1 C14 C15 172.6(3)
C13 K1 C14 C15 112.4(4)
C8 K1 C14 C15 148.2(3)
C31 K1 C14 C15 12.1(5)
C7 K1 C14 C15 148.5(3)
C24 K1 C14 C15 -78.3(3)
C12 K1 C14 C13 -36.5(3)
C11 K1 C14 C13 -75.9(3)
C10 K1 C14 C13 76.5(3)
C9 K1 C14 C13 62.3(3)
C6 K1 C14 C13 60.1(3)
C15 K1 C14 C13 -112.4(4)
C8 K1 C14 C13 35.8(3)
C31 K1 C14 C13 -100.3(4)
C7 K1 C14 C13 36.0(3)
C24 K1 C14 C13 169.3(3)
C12 K1 C14 Fe2 19.61(19)
C11 K1 C14 Fe2 -19.84(19)
C10 K1 C14 Fe2 132.5(2)
C9 K1 C14 Fe2 118.4(2)
C6 K1 C14 Fe2 116.2(3)
C15 K1 C14 Fe2 -56.4(3)
C13 K1 C14 Fe2 56.1(3)
C8 K1 C14 Fe2 91.9(3)
C31 K1 C14 Fe2 -44.3(4)
C7 K1 C14 Fe2 92.1(2)
C24 K1 C14 Fe2 -134.6(2)
C13 C14 C15 C11 0.9(5)
Fe2 C14 C15 C11 59.8(3)
K1 C14 C15 C11 -69.9(3)
C13 C14 C15 Fe2 -58.9(3)
K1 C14 C15 Fe2 -129.70(16)
C13 C14 C15 K1 70.8(3)
Fe2 C14 C15 K1 129.70(16)
C12 C11 C15 C14 -0.3(5)
Fe2 C11 C15 C14 -59.8(3)
K1 C11 C15 C14 72.2(3)
C12 C11 C15 Fe2 59.5(3)
K1 C11 C15 Fe2 132.04(16)
C12 C11 C15 K1 -72.5(3)
Fe2 C11 C15 K1 -132.04(16)
C13 Fe2 C15 C14 37.5(3)
C16 Fe2 C15 C14 -169.3(3)
C11 Fe2 C15 C14 119.3(4)
C12 Fe2 C15 C14 81.3(3)
C17 Fe2 C15 C14 157.5(7)
C20 Fe2 C15 C14 -128.4(3)
C19 Fe2 C15 C14 -85.6(3)
C18 Fe2 C15 C14 -50.5(5)
C13 Fe2 C15 C11 -81.8(3)
C16 Fe2 C15 C11 71.4(4)
C12 Fe2 C15 C11 -38.0(3)
C14 Fe2 C15 C11 -119.3(4)
C17 Fe2 C15 C11 38.2(9)
C20 Fe2 C15 C11 112.3(3)
C19 Fe2 C15 C11 155.1(3)
C18 Fe2 C15 C11 -169.8(4)
C13 Fe2 C15 K1 -24.5(2)
C16 Fe2 C15 K1 128.7(3)
C11 Fe2 C15 K1 57.3(3)
C12 Fe2 C15 K1 19.3(2)
C14 Fe2 C15 K1 -62.1(3)
C17 Fe2 C15 K1 95.5(8)
C20 Fe2 C15 K1 169.5(2)
C19 Fe2 C15 K1 -147.7(2)
C18 Fe2 C15 K1 -112.5(4)
C12 K1 C15 C14 -75.2(3)
C11 K1 C15 C14 -112.9(4)
C10 K1 C15 C14 10.5(3)
C9 K1 C15 C14 -7.9(4)
C6 K1 C15 C14 -7.5(3)
C13 K1 C15 C14 -36.4(3)
C8 K1 C15 C14 -41.4(4)
C31 K1 C15 C14 -172.7(3)
C7 K1 C15 C14 -33.4(3)
C24 K1 C15 C14 110.9(3)
C12 K1 C15 C11 37.7(3)
C10 K1 C15 C11 123.4(3)
C9 K1 C15 C11 104.9(3)
C6 K1 C15 C11 105.4(3)
C13 K1 C15 C11 76.4(3)
C14 K1 C15 C11 112.9(4)
C8 K1 C15 C11 71.5(3)
C31 K1 C15 C11 -59.8(3)
C7 K1 C15 C11 79.5(3)
C24 K1 C15 C11 -136.3(3)
C12 K1 C15 Fe2 -17.2(2)
C11 K1 C15 Fe2 -54.9(3)
C10 K1 C15 Fe2 68.5(3)
C9 K1 C15 Fe2 50.0(4)
C6 K1 C15 Fe2 50.5(3)
C13 K1 C15 Fe2 21.5(2)
C14 K1 C15 Fe2 58.0(3)
C8 K1 C15 Fe2 16.6(3)
C31 K1 C15 Fe2 -114.7(3)
C7 K1 C15 Fe2 24.6(3)
C24 K1 C15 Fe2 168.8(2)
C13 Fe2 C16 C20 -169.6(4)
C15 Fe2 C16 C20 73.0(4)
C11 Fe2 C16 C20 113.2(3)
C12 Fe2 C16 C20 156.3(3)
C14 Fe2 C16 C20 42.8(9)
C17 Fe2 C16 C20 -118.7(4)
C19 Fe2 C16 C20 -37.4(3)
C18 Fe2 C16 C20 -81.4(3)
C13 Fe2 C16 C17 -50.9(5)
C15 Fe2 C16 C17 -168.2(3)
C11 Fe2 C16 C17 -128.1(3)
C12 Fe2 C16 C17 -85.0(3)
C14 Fe2 C16 C17 161.5(7)
C20 Fe2 C16 C17 118.7(4)
C19 Fe2 C16 C17 81.3(3)
C18 Fe2 C16 C17 37.4(3)
C20 C16 C17 C18 0.6(5)
Fe2 C16 C17 C18 -59.8(3)
C20 C16 C17 Fe2 60.5(3)
C13 Fe2 C17 C18 -85.4(3)
C16 Fe2 C17 C18 119.1(4)
C15 Fe2 C17 C18 160.5(7)
C11 Fe2 C17 C18 -168.9(3)
C12 Fe2 C17 C18 -128.2(3)
C14 Fe2 C17 C18 -51.5(5)
C20 Fe2 C17 C18 81.4(3)
C19 Fe2 C17 C18 37.8(3)
C13 Fe2 C17 C16 155.5(3)
C15 Fe2 C17 C16 41.4(9)
C11 Fe2 C17 C16 72.0(4)
C12 Fe2 C17 C16 112.7(3)
C14 Fe2 C17 C16 -170.6(4)
C20 Fe2 C17 C16 -37.8(3)
C19 Fe2 C17 C16 -81.3(3)
C18 Fe2 C17 C16 -119.1(4)
C16 C17 C18 C19 -0.2(5)
Fe2 C17 C18 C19 -59.4(3)
C16 C17 C18 Fe2 59.2(3)
C13 Fe2 C18 C17 112.4(3)
C16 Fe2 C18 C17 -37.9(3)
C15 Fe2 C18 C17 -169.8(4)
C11 Fe2 C18 C17 37.9(9)
C12 Fe2 C18 C17 71.5(3)
C14 Fe2 C18 C17 155.3(3)
C20 Fe2 C18 C17 -81.5(3)
C19 Fe2 C18 C17 -119.2(4)
C13 Fe2 C18 C19 -128.5(3)
C16 Fe2 C18 C19 81.3(3)
C15 Fe2 C18 C19 -50.7(5)
C11 Fe2 C18 C19 157.1(7)
C12 Fe2 C18 C19 -169.4(3)
C14 Fe2 C18 C19 -85.6(3)
C17 Fe2 C18 C19 119.2(4)
C20 Fe2 C18 C19 37.6(3)
C17 C18 C19 C20 -0.4(5)
Fe2 C18 C19 C20 -59.7(3)
C17 C18 C19 Fe2 59.4(3)
C13 Fe2 C19 C20 -169.0(3)
C16 Fe2 C19 C20 37.5(3)
C15 Fe2 C19 C20 -85.0(3)
C11 Fe2 C19 C20 -49.2(5)
C12 Fe2 C19 C20 156.5(7)
C14 Fe2 C19 C20 -128.0(3)
C17 Fe2 C19 C20 81.5(3)
C18 Fe2 C19 C20 118.9(4)
C13 Fe2 C19 C18 72.1(4)
C16 Fe2 C19 C18 -81.4(3)
C15 Fe2 C19 C18 156.1(3)
C11 Fe2 C19 C18 -168.1(4)
C12 Fe2 C19 C18 37.6(9)
C14 Fe2 C19 C18 113.1(3)
C17 Fe2 C19 C18 -37.4(3)
C20 Fe2 C19 C18 -118.9(4)
C17 C16 C20 C19 -0.9(5)
Fe2 C16 C20 C19 59.4(3)
C17 C16 C20 Fe2 -60.3(3)
C18 C19 C20 C16 0.8(5)
Fe2 C19 C20 C16 -58.9(3)
C18 C19 C20 Fe2 59.7(3)
C13 Fe2 C20 C16 158.7(8)
C15 Fe2 C20 C16 -127.4(3)
C11 Fe2 C20 C16 -84.4(3)
C12 Fe2 C20 C16 -49.0(5)
C14 Fe2 C20 C16 -168.0(3)
C17 Fe2 C20 C16 38.0(3)
C19 Fe2 C20 C16 119.3(4)
C18 Fe2 C20 C16 81.4(3)
C13 Fe2 C20 C19 39.4(10)
C16 Fe2 C20 C19 -119.3(4)
C15 Fe2 C20 C19 113.2(3)
C11 Fe2 C20 C19 156.2(3)
C12 Fe2 C20 C19 -168.3(4)
C14 Fe2 C20 C19 72.7(4)
C17 Fe2 C20 C19 -81.3(3)
C18 Fe2 C20 C19 -37.9(3)
C26 C21 C22 C23 2.1(6)
C27 C21 C22 C23 -176.7(4)
C26 C21 C22 K1 -62.1(4)
C27 C21 C22 K1 119.1(4)
C12 K1 C22 C23 136.8(3)
C11 K1 C22 C23 120.5(3)
C10 K1 C22 C23 -105.1(3)
C9 K1 C22 C23 -84.1(3)
C6 K1 C22 C23 -130.3(3)
C15 K1 C22 C23 134.7(3)
C13 K1 C22 C23 161.0(3)
C14 K1 C22 C23 160.3(3)
C8 K1 C22 C23 -94.3(3)
C31 K1 C22 C23 9.9(3)
C7 K1 C22 C23 -133.6(3)
C24 K1 C22 C23 -32.1(3)
C12 K1 C22 C21 -97.5(3)
C11 K1 C22 C21 -113.8(3)
C10 K1 C22 C21 20.6(3)
C9 K1 C22 C21 41.6(3)
C6 K1 C22 C21 -4.6(3)
C15 K1 C22 C21 -99.6(3)
C13 K1 C22 C21 -73.2(3)
C14 K1 C22 C21 -74.0(3)
C8 K1 C22 C21 31.4(4)
C31 K1 C22 C21 135.6(3)
C7 K1 C22 C21 -7.9(4)
C24 K1 C22 C21 93.6(3)
C21 C22 C23 C24 -1.1(7)
K1 C22 C23 C24 70.4(4)
C21 C22 C23 K1 -71.5(4)
C12 K1 C23 C22 -51.7(3)
C11 K1 C23 C22 -60.8(3)
C10 K1 C23 C22 81.3(3)
C9 K1 C23 C22 107.9(3)
C6 K1 C23 C22 60.4(3)
C15 K1 C23 C22 -41.1(3)
C13 K1 C23 C22 -21.8(3)
C14 K1 C23 C22 -19.0(3)
C8 K1 C23 C22 115.2(3)
C31 K1 C23 C22 -170.0(3)
C7 K1 C23 C22 74.3(4)
C24 K1 C23 C22 122.2(5)
C12 K1 C23 C24 -173.9(3)
C11 K1 C23 C24 177.0(3)
C10 K1 C23 C24 -40.9(3)
C9 K1 C23 C24 -14.3(4)
C6 K1 C23 C24 -61.8(4)
C15 K1 C23 C24 -163.3(3)
C13 K1 C23 C24 -144.0(3)
C14 K1 C23 C24 -141.2(3)
C8 K1 C23 C24 -7.0(4)
C31 K1 C23 C24 67.8(3)
C7 K1 C23 C24 -47.9(4)
C22 C23 C24 C25 -0.8(7)
K1 C23 C24 C25 75.6(4)
C22 C23 C24 K1 -76.4(4)
C12 K1 C24 C25 -112.4(4)
C11 K1 C24 C25 -125.7(3)
C10 K1 C24 C25 19.5(3)
C9 K1 C24 C25 45.0(3)
C6 K1 C24 C25 7.6(4)
C15 K1 C24 C25 -104.7(3)
C13 K1 C24 C25 -72.1(4)
C14 K1 C24 C25 -79.0(3)
C8 K1 C24 C25 53.0(3)
C31 K1 C24 C25 132.8(3)
C7 K1 C24 C25 28.6(4)
C12 K1 C24 C23 9.6(5)
C11 K1 C24 C23 -3.6(4)
C10 K1 C24 C23 141.6(3)
C9 K1 C24 C23 167.1(3)
C6 K1 C24 C23 129.7(3)
C15 K1 C24 C23 17.4(4)
C13 K1 C24 C23 49.9(4)
C14 K1 C24 C23 43.1(4)
C8 K1 C24 C23 175.0(3)
C31 K1 C24 C23 -105.2(3)
C7 K1 C24 C23 150.7(3)
C23 C24 C25 C26 1.6(7)
K1 C24 C25 C26 76.0(4)
C23 C24 C25 K1 -74.4(4)
C12 K1 C25 C24 108.2(4)
C11 K1 C25 C24 72.1(4)
C10 K1 C25 C24 -158.7(4)
C9 K1 C25 C24 -132.9(3)
C6 K1 C25 C24 -172.9(3)
C15 K1 C25 C24 83.5(3)
C13 K1 C25 C24 127.7(3)
C14 K1 C25 C24 109.9(3)
C8 K1 C25 C24 -132.9(3)
C31 K1 C25 C24 -43.5(3)
C7 K1 C25 C24 -157.3(3)
C12 K1 C25 C26 -14.4(5)
C11 K1 C25 C26 -50.5(4)
C10 K1 C25 C26 78.7(3)
C9 K1 C25 C26 104.5(3)
C6 K1 C25 C26 64.5(3)
C15 K1 C25 C26 -39.1(3)
C13 K1 C25 C26 5.2(4)
C14 K1 C25 C26 -12.7(3)
C8 K1 C25 C26 104.5(3)
C31 K1 C25 C26 -166.1(3)
C7 K1 C25 C26 80.2(3)
C24 K1 C25 C26 -122.6(5)
C22 C21 C26 C25 -1.3(6)
C27 C21 C26 C25 177.5(4)
C24 C25 C26 C21 -0.5(7)
K1 C25 C26 C21 68.4(4)
C33 C28 C29 C30 1.2(7)
C34 C28 C29 C30 -178.3(4)
C28 C29 C30 C31 0.3(7)
C28 C29 C30 K1 -66.7(4)
C12 K1 C30 C31 -119.8(3)
C11 K1 C30 C31 -92.1(3)
C10 K1 C30 C31 123.5(3)
C9 K1 C30 C31 126.4(3)
C6 K1 C30 C31 147.6(3)
C15 K1 C30 C31 -78.4(4)
C13 K1 C30 C31 -136.1(3)
C14 K1 C30 C31 -110.3(4)
C8 K1 C30 C31 152.3(3)
C7 K1 C30 C31 164.7(3)
C24 K1 C30 C31 34.4(3)
C12 K1 C30 C29 2.9(3)
C11 K1 C30 C29 30.7(3)
C10 K1 C30 C29 -113.8(3)
C9 K1 C30 C29 -110.9(3)
C6 K1 C30 C29 -89.7(3)
C15 K1 C30 C29 44.3(3)
C13 K1 C30 C29 -13.4(3)
C14 K1 C30 C29 12.4(4)
C8 K1 C30 C29 -84.9(3)
C31 K1 C30 C29 122.7(5)
C7 K1 C30 C29 -72.6(3)
C24 K1 C30 C29 157.1(3)
C29 C30 C31 C32 -1.3(7)
K1 C30 C31 C32 73.4(4)
C29 C30 C31 K1 -74.6(4)
C12 K1 C31 C32 -51.5(4)
C11 K1 C31 C32 -24.8(4)
C10 K1 C31 C32 175.7(3)
C9 K1 C31 C32 -172.7(3)
C6 K1 C31 C32 -162.7(3)
C15 K1 C31 C32 -1.4(4)
C13 K1 C31 C32 -55.4(4)
C14 K1 C31 C32 -7.7(5)
C8 K1 C31 C32 -147.7(3)
C7 K1 C31 C32 -138.9(3)
C24 K1 C31 C32 95.0(3)
C12 K1 C31 C30 70.6(3)
C11 K1 C31 C30 97.3(3)
C10 K1 C31 C30 -62.2(3)
C9 K1 C31 C30 -50.6(3)
C6 K1 C31 C30 -40.6(4)
C15 K1 C31 C30 120.7(3)
C13 K1 C31 C30 66.7(4)
C14 K1 C31 C30 114.4(4)
C8 K1 C31 C30 -25.6(3)
C7 K1 C31 C30 -16.8(3)
C24 K1 C31 C30 -142.9(3)
C30 C31 C32 C33 0.9(7)
K1 C31 C32 C33 77.1(4)
C30 C31 C32 K1 -76.3(4)
C12 K1 C32 C33 12.9(3)
C11 K1 C32 C33 33.9(3)
C10 K1 C32 C33 -128.7(3)
C9 K1 C32 C33 -115.1(3)
C6 K1 C32 C33 -93.9(4)
C15 K1 C32 C33 55.8(3)
C13 K1 C32 C33 20.7(4)
C14 K1 C32 C33 52.3(4)
C8 K1 C32 C33 -88.3(3)
C31 K1 C32 C33 -123.0(5)
C7 K1 C32 C33 -70.6(3)
C24 K1 C32 C33 160.2(3)
C12 K1 C32 C31 135.9(3)
C11 K1 C32 C31 156.9(3)
C10 K1 C32 C31 -5.7(4)
C9 K1 C32 C31 7.9(4)
C6 K1 C32 C31 29.1(5)
C15 K1 C32 C31 178.9(3)
C13 K1 C32 C31 143.7(3)
C14 K1 C32 C31 175.3(3)
C8 K1 C32 C31 34.8(4)
C7 K1 C32 C31 52.4(4)
C24 K1 C32 C31 -76.7(3)
C31 C32 C33 C28 0.6(7)
K1 C32 C33 C28 72.8(4)
C31 C32 C33 K1 -72.2(4)
C29 C28 C33 C32 -1.6(6)
C34 C28 C33 C32 177.9(4)
C29 C28 C33 K1 63.1(4)
C34 C28 C33 K1 -117.4(4)
C12 K1 C33 C32 -167.3(3)
C11 K1 C33 C32 -143.4(3)
C10 K1 C33 C32 77.7(4)
C9 K1 C33 C32 76.0(3)
C6 K1 C33 C32 123.9(3)
C15 K1 C33 C32 -125.8(3)
C13 K1 C33 C32 -163.2(3)
C14 K1 C33 C32 -137.1(3)
C8 K1 C33 C32 99.9(3)
C31 K1 C33 C32 31.3(3)
C7 K1 C33 C32 124.3(3)
C24 K1 C33 C32 -19.0(3)
C12 K1 C33 C28 68.3(3)
C11 K1 C33 C28 92.2(3)
C10 K1 C33 C28 -46.7(4)
C9 K1 C33 C28 -48.4(3)
C6 K1 C33 C28 -0.5(4)
C15 K1 C33 C28 109.8(3)
C13 K1 C33 C28 72.4(3)
C14 K1 C33 C28 98.5(3)
C8 K1 C33 C28 -24.5(3)
C31 K1 C33 C28 -93.1(3)
C7 K1 C33 C28 -0.1(3)
C24 K1 C33 C28 -143.4(3)
